data_1568141
loop_
_publ_author_name
'Zhou, Xiuquan'
'Kolluru, Venkata Surya Chaitanya'
'Xu, Wenqian'
'Wang, Luqing'
'Chang, Tieyan'
'Chen, Yu-Sheng'
'Yu, Lei'
'Wen, Jianguo'
'Chan, Maria K. Y.'
'Chung, Duck Young'
'Kanatzidis, Mercouri G.'

_publ_section_title
;
 Discovery of chalcogenides structures and compositions using mixed fluxes
;
_journal_issue 7938
_journal_name_full Nature
_journal_page_first 72
_journal_page_last 77
_journal_paper_doi 10.1038/s41586-022-05307-7
_journal_volume 612
_journal_year 2022
_chemical_formula_moiety 'Cu11.4 Na9.74 O2 S10'
_chemical_formula_sum 'Cu11.4 Na9.74 O2 S10'
_chemical_formula_weight 1301.09
_space_group_crystal_system monoclinic
_space_group_IT_number 13
_space_group_name_Hall '-P 2yc'
_space_group_name_H-M_alt 'P 1 2/c 1'
_atom_sites_solution_hydrogens .
_atom_sites_solution_primary dual
_audit_contact_author_name
;
;
_audit_creation_date 2022-08-15
_audit_creation_method
;
Olex2 1.2
(compiled 2018.05.29 svn.r3508 for OlexSys, GUI svn.r5506)
;
_cell_angle_alpha 90
_cell_angle_beta 110.90(3)
_cell_angle_gamma 90
_cell_formula_units_Z 4
_cell_length_a 20.388(4)
_cell_length_b 7.7841(16)
_cell_length_c 15.311(3)
_cell_measurement_reflns_used 6099
_cell_measurement_temperature 293(2)
_cell_measurement_theta_max 58.332
_cell_measurement_theta_min 6.718
_cell_volume 2270.0(9)
_computing_molecular_graphics 'Olex2 (Dolomanov et al., 2009)'
_computing_publication_material 'Olex2 (Dolomanov et al., 2009)'
_computing_structure_refinement 'ShelXL (Sheldrick, 2015)'
_computing_structure_solution 'ShelXT (Sheldrick, 2015)'
_diffrn_ambient_temperature 293(2)
_diffrn_measured_fraction_theta_full 0.994
_diffrn_measured_fraction_theta_max 0.993
_diffrn_measurement_device_type 'Bruker APEX-II CCD'
_diffrn_measurement_method '\w scans'
_diffrn_radiation_type MoK\a
_diffrn_radiation_wavelength 0.71073
_diffrn_reflns_av_R_equivalents 0.0753
_diffrn_reflns_av_unetI/netI 0.1836
_diffrn_reflns_Laue_measured_fraction_full 0.994
_diffrn_reflns_Laue_measured_fraction_max 0.993
_diffrn_reflns_limit_h_max 20
_diffrn_reflns_limit_h_min -17
_diffrn_reflns_limit_k_max 10
_diffrn_reflns_limit_k_min -10
_diffrn_reflns_limit_l_max 27
_diffrn_reflns_limit_l_min -27
_diffrn_reflns_number 6099
_diffrn_reflns_point_group_measured_fraction_full 0.994
_diffrn_reflns_point_group_measured_fraction_max 0.993
_diffrn_reflns_theta_full 25.242
_diffrn_reflns_theta_max 29.166
_diffrn_reflns_theta_min 3.359
_diffrn_standards_number 0
_exptl_absorpt_coefficient_mu 11.556
_exptl_absorpt_correction_type none
_exptl_crystal_density_diffrn 3.807
_exptl_crystal_description needle
_exptl_crystal_F_000 2455
_refine_diff_density_max 1.276
_refine_diff_density_min -1.284
_refine_diff_density_rms 0.224
_refine_ls_extinction_coef .
_refine_ls_extinction_method none
_refine_ls_goodness_of_fit_ref 0.507
_refine_ls_hydrogen_treatment undef
_refine_ls_matrix_type full
_refine_ls_number_parameters 316
_refine_ls_number_reflns 6099
_refine_ls_number_restraints 0
_refine_ls_restrained_S_all 0.507
_refine_ls_R_factor_all 0.1450
_refine_ls_R_factor_gt 0.0317
_refine_ls_shift/su_max 1.655
_refine_ls_shift/su_mean 0.027
_refine_ls_structure_factor_coef Fsqd
_refine_ls_weighting_details 'w=1/[\s^2^(Fo^2^)+(0.0579P)^2^] where P=(Fo^2^+2Fc^2^)/3'
_refine_ls_weighting_scheme calc
_refine_ls_wR_factor_gt 0.0710
_refine_ls_wR_factor_ref 0.1091
_reflns_Friedel_coverage 0.000
_reflns_Friedel_fraction_full .
_reflns_Friedel_fraction_max .
_reflns_number_gt 1332
_reflns_number_total 6099
_reflns_threshold_expression 'I > 2\s(I)'
_cod_data_source_file V_Cu11.4Na9.74O2S10.cif
_cod_data_source_block V
_cod_original_formula_sum 'Cu11.40 Na9.74 O2 S10'
_cod_database_code 1568141
_shelx_shelxl_version_number 2018/3
_shelx_space_group_comment
;
The symmetry employed for this shelxl refinement is uniquely defined
by the following loop, which should always be used as a source of
symmetry information in preference to the above space-group names.
They are only intended as comments.
;
_olex2_refinement_description
;
1. Others
 Fixed Sof: Cu0X(0.125)
;
_olex2_submission_special_instructions 'No special instructions were received'

loop_
_space_group_symop_operation_xyz
'x, y, z'
'-x, y, -z+1/2'
'-x, -y, -z'
'x, -y, z-1/2'

loop_
_atom_site_label
_atom_site_type_symbol
_atom_site_fract_x
_atom_site_fract_y
_atom_site_fract_z
_atom_site_U_iso_or_equiv
_atom_site_adp_type
_atom_site_occupancy
_atom_site_site_symmetry_order
_atom_site_calc_flag
_atom_site_refinement_flags_posn
_atom_site_refinement_flags_adp
_atom_site_refinement_flags_occupancy
_atom_site_disorder_assembly
_atom_site_disorder_group
Cu01 Cu 0.50462(8) -0.1217(5) 0.34608(12) 0.0178(4) Uani 1 1 d . . . . .
Cu02 Cu 0.57608(8) 0.1229(4) 0.27877(12) 0.0176(4) Uani 1 1 d . . . . .
Cu03 Cu 0.49293(8) 0.3707(5) 0.15548(12) 0.0179(4) Uani 1 1 d . . . . .
Cu04 Cu 0.57386(9) -0.3698(4) 0.27459(12) 0.0185(4) Uani 1 1 d . . . . .
Cu05 Cu 0.82840(9) 1.1211(5) 0.90568(12) 0.0203(4) Uani 1 1 d . . . . .
Cu06 Cu 0.90239(9) 0.8718(5) 1.02894(12) 0.0224(4) Uani 1 1 d . . . . .
Cu07 Cu 0.82528(8) 0.6271(5) 0.91077(12) 0.0211(4) Uani 1 1 d . . . . .
Cu08 Cu 0.90776(8) 0.3709(5) 1.02636(12) 0.0208(4) Uani 1 1 d . . . . .
Cu09 Cu 0.90889(10) 0.8912(4) 0.83558(14) 0.0262(5) Uani 1 1 d . . . . .
Cu0A Cu 0.91077(10) 1.3587(5) 0.83882(14) 0.0276(5) Uani 1 1 d . . . . .
Cu0B Cu 1.04092(10) 1.3732(5) 1.05776(14) 0.0332(4) Uani 1 1 d . . . . .
S00C S 0.78968(15) 0.3711(8) 0.9584(2) 0.0132(6) Uani 1 1 d . . . . .
S00D S 0.61376(15) 0.3744(8) 0.2301(2) 0.0129(6) Uani 1 1 d . . . . .
S00E S 0.38331(15) -0.1239(8) 0.2734(2) 0.0129(6) Uani 1 1 d . . . . .
S00F S 0.55862(16) -0.3726(8) 0.4173(2) 0.0144(7) Uani 1 1 d . . . . .
S00G S 1.03260(16) 1.3746(9) 0.9035(2) 0.0142(6) Uani 1 1 d . . . . .
S00H S 0.56208(16) 0.1254(8) 0.4224(2) 0.0125(6) Uani 1 1 d . . . . .
S00I S 0.78471(15) 0.8760(8) 0.9596(2) 0.0144(6) Uani 1 1 d . . . . .
S00J S 0.96658(16) 0.1219(9) 1.1007(2) 0.0161(7) Uani 1 1 d . . . . .
S00K S 0.85977(16) 0.6249(9) 0.7821(2) 0.0173(6) Uani 1 1 d . . . . .
S00L S 0.84745(17) 1.1269(9) 0.7656(2) 0.0179(6) Uani 1 1 d . . . . .
Na0M Na 0.5801(3) -0.1380(13) 0.5714(4) 0.0190(13) Uani 1 1 d . . . . .
Na0N Na 0.5806(3) 0.3824(15) 0.5714(4) 0.0234(13) Uani 1 1 d . . . . .
Na0O Na 1.000000 0.376(2) 1.250000 0.0211(16) Uani 1 2 d S T P . .
Na0P Na 0.6747(3) 0.3861(15) 0.4316(4) 0.0210(13) Uani 1 1 d . . . . .
Na0Q Na 0.6750(3) -0.1344(14) 0.4301(4) 0.0214(13) Uani 1 1 d . . . . .
Na0R Na 0.7316(3) 0.3818(16) 0.7584(4) 0.0250(13) Uani 1 1 d . . . . .
Na0S Na 0.7306(3) -0.1392(14) 0.7592(4) 0.0220(14) Uani 1 1 d . . . . .
Na0T Na 1.000000 -0.125(2) 1.250000 0.0259(18) Uani 1 2 d S T P . .
Na0U Na 0.8232(3) -0.1339(16) 0.6171(4) 0.0267(14) Uani 1 1 d . . . . .
Cu0V Cu 0.9763(5) 0.0947(12) 0.9659(8) 0.039(4) Uani 0.277(7) 1 d . . . . .
Na0W Na 0.8243(3) 0.3912(14) 0.6183(4) 0.0243(15) Uani 1 1 d . . . . .
Cu0X Cu 1.000000 0.000000 1.000000 0.038(4) Uani 0.25 2 d S T P . .
Na00 Na 0.7011(2) 0.1248(10) 0.5933(4) 0.0153(15) Uani 0.744(16) 1 d . . . . .
O00Z O 0.7039(5) 0.394(2) 0.5971(7) 0.022(3) Uani 1 1 d . . . . .
O010 O 0.7035(5) -0.1513(15) 0.5971(7) 0.013(2) Uani 1 1 d . . . . .

loop_
_atom_site_aniso_label
_atom_site_aniso_U_11
_atom_site_aniso_U_22
_atom_site_aniso_U_33
_atom_site_aniso_U_23
_atom_site_aniso_U_13
_atom_site_aniso_U_12
Cu01 0.0154(8) 0.0177(9) 0.0171(9) 0.0007(14) 0.0018(7) 0.0005(14)
Cu02 0.0198(8) 0.0172(8) 0.0179(9) 0.0000(15) 0.0092(7) 0.0020(15)
Cu03 0.0166(8) 0.0170(9) 0.0161(9) -0.0001(14) 0.0012(7) -0.0022(14)
Cu04 0.0195(8) 0.0172(9) 0.0208(9) 0.0016(15) 0.0096(7) 0.0034(15)
Cu05 0.0226(8) 0.0200(9) 0.0198(9) 0.0002(14) 0.0094(7) 0.0005(14)
Cu06 0.0164(8) 0.0248(9) 0.0219(9) 0.0018(15) 0.0019(7) 0.0024(14)
Cu07 0.0211(8) 0.0180(8) 0.0209(9) 0.0007(14) 0.0035(7) 0.0012(14)
Cu08 0.0159(7) 0.0252(9) 0.0201(9) 0.0066(14) 0.0048(7) 0.0022(14)
Cu09 0.0285(10) 0.0233(13) 0.0217(10) 0.0023(13) 0.0027(8) 0.0066(13)
Cu0A 0.0217(9) 0.0362(14) 0.0212(10) -0.0027(14) 0.0029(8) -0.0037(14)
Cu0B 0.0344(8) 0.0383(11) 0.0299(8) -0.0032(15) 0.0151(7) -0.0034(16)
S00C 0.0109(13) 0.0120(14) 0.0143(15) -0.005(2) 0.0015(11) 0.002(2)
S00D 0.0106(13) 0.0125(14) 0.0144(15) 0.005(2) 0.0029(12) 0.002(2)
S00E 0.0121(13) 0.0126(14) 0.0124(15) -0.003(2) 0.0024(12) 0.000(2)
S00F 0.0163(14) 0.0136(15) 0.0149(16) 0.006(2) 0.0077(12) 0.000(2)
S00G 0.0128(14) 0.0134(15) 0.0136(16) -0.001(3) 0.0015(12) 0.004(3)
S00H 0.0130(13) 0.0116(15) 0.0107(15) 0.005(2) 0.0016(11) -0.001(2)
S00I 0.0124(13) 0.0128(14) 0.0158(16) -0.005(2) 0.0023(12) 0.002(2)
S00J 0.0148(15) 0.0132(16) 0.0164(17) -0.003(3) 0.0008(13) 0.002(3)
S00K 0.0193(13) 0.0140(13) 0.0213(14) -0.001(2) 0.0106(11) -0.003(2)
S00L 0.0244(14) 0.0121(13) 0.0193(14) -0.003(2) 0.0105(11) 0.001(2)
Na0M 0.018(3) 0.025(4) 0.013(3) -0.010(4) 0.005(2) -0.004(4)
Na0N 0.018(3) 0.035(3) 0.019(3) -0.011(5) 0.009(2) 0.000(5)
Na0O 0.026(4) 0.025(4) 0.011(4) 0.000 0.005(3) 0.000
Na0P 0.013(2) 0.032(4) 0.015(3) 0.003(4) 0.002(2) -0.003(4)
Na0Q 0.019(3) 0.027(3) 0.016(3) -0.001(4) 0.003(2) -0.004(4)
Na0R 0.019(3) 0.039(4) 0.018(3) -0.005(5) 0.008(2) 0.000(5)
Na0S 0.018(3) 0.029(4) 0.016(3) 0.002(4) 0.003(2) 0.004(4)
Na0T 0.032(4) 0.022(4) 0.023(5) 0.000 0.010(4) 0.000
Na0U 0.018(3) 0.037(4) 0.025(3) -0.011(5) 0.008(2) -0.005(5)
Cu0V 0.045(6) 0.027(8) 0.076(8) -0.046(6) 0.059(6) -0.035(5)
Na0W 0.022(3) 0.033(4) 0.019(3) -0.002(4) 0.008(2) -0.008(4)
Cu0X 0.042(10) 0.035(10) 0.063(12) -0.048(10) 0.049(9) -0.037(8)
Na00 0.018(2) 0.001(2) 0.026(3) -0.001(5) 0.0068(19) 0.002(4)
O00Z 0.012(4) 0.042(8) 0.009(4) 0.003(7) 0.001(4) -0.009(7)
O010 0.013(4) 0.014(7) 0.009(4) 0.000(5) 0.003(4) -0.004(5)

loop_
_atom_type_symbol
_atom_type_description
_atom_type_scat_dispersion_real
_atom_type_scat_dispersion_imag
_atom_type_scat_source
Cu Cu 0.3201 1.2651 'International Tables Vol C Tables 4.2.6.8 and 6.1.1.4'
Na Na 0.0362 0.0249 'International Tables Vol C Tables 4.2.6.8 and 6.1.1.4'
O O 0.0106 0.0060 'International Tables Vol C Tables 4.2.6.8 and 6.1.1.4'
S S 0.1246 0.1234 'International Tables Vol C Tables 4.2.6.8 and 6.1.1.4'

loop_
_geom_angle_atom_site_label_1
_geom_angle_atom_site_label_2
_geom_angle_atom_site_label_3
_geom_angle
_geom_angle_site_symmetry_1
_geom_angle_site_symmetry_3
Cu01 Cu01 Na0M 123.78(14) 2_655 3_656
Cu01 Cu01 Na0M 157.05(13) 2_655 .
Cu01 Cu01 Na0N 123.69(13) 2_655 3_656
Cu01 Cu01 Na0Q 94.35(12) 2_655 .
Cu02 Cu01 Cu01 58.56(7) . 2_655
Cu02 Cu01 Cu01 59.40(7) 2_655 2_655
Cu02 Cu01 Cu02 62.67(11) 2_655 .
Cu02 Cu01 Cu04 117.08(9) 2_655 .
Cu02 Cu01 Cu04 85.71(7) . .
Cu02 Cu01 Na0M 64.44(15) 2_655 3_656
Cu02 Cu01 Na0M 98.1(2) . 3_656
Cu02 Cu01 Na0M 107.83(17) . .
Cu02 Cu01 Na0M 134.3(2) 2_655 .
Cu02 Cu01 Na0N 115.63(15) 2_655 3_656
Cu02 Cu01 Na0N 176.5(2) . 3_656
Cu02 Cu01 Na0Q 125.5(2) 2_655 .
Cu02 Cu01 Na0Q 62.89(18) . .
Cu04 Cu01 Cu01 60.30(7) 2_655 2_655
Cu04 Cu01 Cu01 57.68(7) . 2_655
Cu04 Cu01 Cu02 87.67(7) 2_655 2_655
Cu04 Cu01 Cu02 118.85(9) 2_655 .
Cu04 Cu01 Cu04 60.87(11) 2_655 .
Cu04 Cu01 Na0M 176.1(2) . 3_656
Cu04 Cu01 Na0M 105.77(17) . .
Cu04 Cu01 Na0M 128.9(2) 2_655 .
Cu04 Cu01 Na0M 116.22(13) 2_655 3_656
Cu04 Cu01 Na0N 63.53(15) 2_655 3_656
Cu04 Cu01 Na0N 97.8(2) . 3_656
Cu04 Cu01 Na0Q 61.46(18) . .
Cu04 Cu01 Na0Q 121.8(2) 2_655 .
S00E Cu01 Cu01 80.82(11) . 2_655
S00E Cu01 Cu02 115.66(18) . .
S00E Cu01 Cu02 53.72(16) . 2_655
S00E Cu01 Cu04 113.73(18) . .
S00E Cu01 Cu04 53.79(16) . 2_655
S00E Cu01 S00H 120.3(2) . .
S00E Cu01 Na0M 63.95(17) . 3_656
S00E Cu01 Na0M 121.98(14) . .
S00E Cu01 Na0N 63.26(18) . 3_656
S00E Cu01 Na0Q 174.70(18) . .
S00F Cu01 Cu01 109.15(11) . 2_655
S00F Cu01 Cu02 121.55(12) . .
S00F Cu01 Cu02 165.05(17) . 2_655
S00F Cu01 Cu04 52.26(12) . .
S00F Cu01 Cu04 77.83(17) . 2_655
S00F Cu01 S00E 117.7(2) . .
S00F Cu01 S00H 112.93(12) . .
S00F Cu01 Na0M 60.0(2) . .
S00F Cu01 Na0M 125.48(17) . 3_656
S00F Cu01 Na0N 60.94(18) . 3_656
S00F Cu01 Na0Q 61.7(2) . .
S00H Cu01 Cu01 110.43(11) . 2_655
S00H Cu01 Cu02 52.56(12) . .
S00H Cu01 Cu02 81.29(16) . 2_655
S00H Cu01 Cu04 121.62(12) . .
S00H Cu01 Cu04 168.44(16) . 2_655
S00H Cu01 Na0M 62.4(2) . .
S00H Cu01 Na0M 61.78(17) . 3_656
S00H Cu01 Na0N 124.68(17) . 3_656
S00H Cu01 Na0Q 63.4(2) . .
Na0M Cu01 Na0M 73.9(2) 3_656 .
Na0M Cu01 Na0N 78.45(14) 3_656 3_656
Na0M Cu01 Na0Q 121.0(2) 3_656 .
Na0M Cu01 Na0Q 62.76(14) . .
Na0N Cu01 Na0M 70.98(18) 3_656 .
Na0N Cu01 Na0Q 118.5(2) 3_656 .
Cu01 Cu02 Cu01 62.04(11) 2_655 .
Cu01 Cu02 Cu02 58.24(7) . 2_655
Cu01 Cu02 Cu02 59.08(7) 2_655 2_655
Cu01 Cu02 Cu03 86.61(7) 2_655 .
Cu01 Cu02 Na0M 64.06(17) 2_655 4
Cu01 Cu02 Na0M 126.0(2) . 4
Cu01 Cu02 Na0P 115.86(14) . .
Cu01 Cu02 Na0P 176.4(2) 2_655 .
Cu01 Cu02 Na0Q 65.32(14) . .
Cu01 Cu02 Na0Q 97.8(2) 2_655 .
Cu01 Cu02 Na0S 108.43(18) 2_655 4
Cu01 Cu02 Na0S 134.7(2) . 4
Cu02 Cu02 Na0M 95.81(12) 2_655 4
Cu02 Cu02 Na0P 122.86(14) 2_655 .
Cu02 Cu02 Na0Q 123.47(14) 2_655 .
Cu02 Cu02 Na0S 158.52(14) 2_655 4
Cu03 Cu02 Cu01 118.17(9) 2_655 2_655
Cu03 Cu02 Cu01 86.65(7) 2_655 .
Cu03 Cu02 Cu01 116.42(8) . .
Cu03 Cu02 Cu02 58.19(7) . 2_655
Cu03 Cu02 Cu02 59.09(7) 2_655 2_655
Cu03 Cu02 Cu03 60.28(11) 2_655 .
Cu03 Cu02 Na0M 62.06(16) . 4
Cu03 Cu02 Na0M 121.9(2) 2_655 4
Cu03 Cu02 Na0P 63.92(15) 2_655 .
Cu03 Cu02 Na0P 97.0(2) . .
Cu03 Cu02 Na0Q 116.39(15) 2_655 .
Cu03 Cu02 Na0Q 175.5(2) . .
Cu03 Cu02 Na0S 129.4(2) 2_655 4
Cu03 Cu02 Na0S 106.38(18) . 4
S00D Cu02 Cu01 164.70(16) . .
S00D Cu02 Cu01 122.60(13) . 2_655
S00D Cu02 Cu02 110.03(10) . 2_655
S00D Cu02 Cu03 52.70(11) . .
S00D Cu02 Cu03 78.42(16) . 2_655
S00D Cu02 S00E 112.59(12) . 2_655
S00D Cu02 Na0M 61.5(2) . 4
S00D Cu02 Na0P 60.27(18) . .
S00D Cu02 Na0Q 124.67(17) . .
S00D Cu02 Na0S 59.9(2) . 4
S00E Cu02 Cu01 82.08(16) 2_655 .
S00E Cu02 Cu01 53.05(11) 2_655 2_655
S00E Cu02 Cu02 111.44(11) 2_655 2_655
S00E Cu02 Cu03 168.25(17) 2_655 2_655
S00E Cu02 Cu03 122.44(12) 2_655 .
S00E Cu02 Na0M 63.6(2) 2_655 4
S00E Cu02 Na0P 124.41(17) 2_655 .
S00E Cu02 Na0Q 61.50(18) 2_655 .
S00E Cu02 Na0S 62.0(2) 2_655 4
S00H Cu02 Cu01 114.52(18) . 2_655
S00H Cu02 Cu01 53.22(16) . .
S00H Cu02 Cu02 78.94(11) . 2_655
S00H Cu02 Cu03 112.54(18) . .
S00H Cu02 Cu03 53.17(16) . 2_655
S00H Cu02 S00D 117.7(2) . .
S00H Cu02 S00E 120.6(2) . 2_655
S00H Cu02 Na0M 174.15(18) . 4
S00H Cu02 Na0P 63.96(17) . .
S00H Cu02 Na0Q 64.80(18) . .
S00H Cu02 Na0S 122.39(14) . 4
Na0M Cu02 Na0P 117.8(2) 4 .
Na0M Cu02 Na0S 62.77(14) 4 4
Na0P Cu02 Na0S 70.73(19) . 4
Na0Q Cu02 Na0M 120.7(2) . 4
Na0Q Cu02 Na0P 78.59(14) . .
Na0Q Cu02 Na0S 73.17(19) . 4
Cu02 Cu03 Cu02 62.72(11) 2_655 .
Cu02 Cu03 Cu03 60.34(7) 2_655 2_655
Cu02 Cu03 Cu04 89.10(7) 2_655 2_665
Cu02 Cu03 Cu04 89.06(7) . 1_565
Cu02 Cu03 Cu04 119.30(9) . 2_665
Cu02 Cu03 Cu04 121.13(9) 2_655 1_565
Cu02 Cu03 Na0M 100.5(2) 2_655 4
Cu02 Cu03 Na0M 65.29(14) . 4
Cu02 Cu03 Na0N 173.1(2) 2_655 4_565
Cu02 Cu03 Na0N 132.4(2) . 2_655
Cu02 Cu03 Na0N 107.82(18) 2_655 2_655
Cu02 Cu03 Na0N 113.23(14) . 4_565
Cu02 Cu03 Na0P 127.3(2) . 2_655
Cu02 Cu03 Na0P 64.74(19) 2_655 2_655
Cu03 Cu03 Cu02 59.38(7) 2_655 .
Cu03 Cu03 Cu04 60.82(7) 2_655 1_565
Cu03 Cu03 Cu04 59.95(7) 2_655 2_665
Cu03 Cu03 Na0M 124.20(13) 2_655 4
Cu03 Cu03 Na0N 159.98(13) 2_655 2_655
Cu03 Cu03 Na0N 123.36(15) 2_655 4_565
Cu03 Cu03 Na0P 97.55(13) 2_655 2_655
Cu04 Cu03 Cu04 59.87(11) 1_565 2_665
Cu04 Cu03 Na0M 170.3(2) 2_665 4
Cu04 Cu03 Na0M 113.21(15) 1_565 4
Cu04 Cu03 Na0N 63.10(16) 1_565 4_565
Cu04 Cu03 Na0N 97.8(2) 2_665 4_565
Cu04 Cu03 Na0N 106.33(19) 2_665 2_655
Cu04 Cu03 Na0N 127.5(2) 1_565 2_655
Cu04 Cu03 Na0P 63.06(18) 2_665 2_655
Cu04 Cu03 Na0P 122.2(2) 1_565 2_655
S00D Cu03 Cu02 52.84(16) . .
S00D Cu03 Cu02 114.63(18) . 2_655
S00D Cu03 Cu03 77.96(11) . 2_655
S00D Cu03 Cu04 53.09(17) . 1_565
S00D Cu03 Cu04 111.88(18) . 2_665
S00D Cu03 S00F 116.2(2) . 2_665
S00D Cu03 S00H 119.9(2) . 2_655
S00D Cu03 Na0M 63.16(18) . 4
S00D Cu03 Na0N 121.96(14) . 2_655
S00D Cu03 Na0N 62.70(17) . 4_565
S00D Cu03 Na0P 174.7(2) . 2_655
S00F Cu03 Cu02 124.36(12) 2_665 2_655
S00F Cu03 Cu02 164.97(16) 2_665 .
S00F Cu03 Cu03 110.73(11) 2_665 2_655
S00F Cu03 Cu04 75.95(15) 2_665 1_565
S00F Cu03 Cu04 51.81(12) 2_665 2_665
S00F Cu03 Na0M 121.54(17) 2_665 4
S00F Cu03 Na0N 61.04(18) 2_665 4_565
S00F Cu03 Na0N 60.8(2) 2_665 2_655
S00F Cu03 Na0P 62.5(2) 2_665 2_655
S00H Cu03 Cu02 81.08(17) 2_655 .
S00H Cu03 Cu02 53.12(12) 2_655 2_655
S00H Cu03 Cu03 112.55(12) 2_655 2_655
S00H Cu03 Cu04 124.67(12) 2_655 2_665
S00H Cu03 Cu04 170.11(17) 2_655 1_565
S00H Cu03 S00F 113.88(12) 2_655 2_665
S00H Cu03 Na0M 63.36(18) 2_655 4
S00H Cu03 Na0N 61.3(2) 2_655 2_655
S00H Cu03 Na0N 121.78(19) 2_655 4_565
S00H Cu03 Na0P 64.4(2) 2_655 2_655
Na0M Cu03 Na0N 72.53(15) 4 4_565
Na0M Cu03 Na0N 71.89(19) 4 2_655
Na0M Cu03 Na0P 122.1(2) 4 2_655
Na0N Cu03 Na0N 70.4(2) 4_565 2_655
Na0N Cu03 Na0P 118.6(2) 4_565 2_655
Na0P Cu03 Na0N 62.45(14) 2_655 2_655
Cu01 Cu04 Cu01 62.02(11) 2_655 .
Cu01 Cu04 Cu03 88.13(7) . 2_645
Cu01 Cu04 Cu03 120.51(8) 2_655 2_645
Cu01 Cu04 Cu03 90.15(7) 2_655 1_545
Cu01 Cu04 Cu04 60.90(7) 2_655 2_655
Cu01 Cu04 Na0N 127.1(2) . 4
Cu01 Cu04 Na0N 65.23(18) 2_655 4
Cu01 Cu04 Na0P 113.12(15) . 1_545
Cu01 Cu04 Na0P 172.2(2) 2_655 1_545
Cu01 Cu04 Na0Q 99.6(2) 2_655 .
Cu01 Cu04 Na0Q 65.80(15) . .
Cu01 Cu04 Na0R 108.45(19) 2_655 4
Cu01 Cu04 Na0R 132.7(2) . 4
Cu03 Cu04 Cu01 118.69(9) 1_545 .
Cu03 Cu04 Cu03 59.23(11) 1_545 2_645
Cu03 Cu04 Cu04 60.49(7) 1_545 2_655
Cu03 Cu04 Na0N 122.8(2) 2_645 4
Cu03 Cu04 Na0N 64.12(18) 1_545 4
Cu03 Cu04 Na0P 63.81(14) 2_645 1_545
Cu03 Cu04 Na0P 97.6(2) 1_545 1_545
Cu03 Cu04 Na0Q 170.1(2) 1_545 .
Cu03 Cu04 Na0Q 113.75(15) 2_645 .
Cu03 Cu04 Na0R 106.9(2) 1_545 4
Cu03 Cu04 Na0R 127.9(2) 2_645 4
Cu04 Cu04 Cu01 58.23(7) 2_655 .
Cu04 Cu04 Cu03 59.63(7) 2_655 2_645
Cu04 Cu04 Na0N 98.84(13) 2_655 4
Cu04 Cu04 Na0P 122.75(14) 2_655 1_545
Cu04 Cu04 Na0Q 123.52(14) 2_655 .
Cu04 Cu04 Na0R 161.55(14) 2_655 4
S00D Cu04 Cu01 125.43(12) 1_545 2_655
S00D Cu04 Cu01 164.75(17) 1_545 .
S00D Cu04 Cu03 52.26(11) 1_545 1_545
S00D Cu04 Cu03 76.64(15) 1_545 2_645
S00D Cu04 Cu04 111.68(10) 1_545 2_655
S00D Cu04 Na0N 63.0(2) 1_545 4
S00D Cu04 Na0P 60.90(18) 1_545 1_545
S00D Cu04 Na0Q 121.12(19) 1_545 .
S00D Cu04 Na0R 60.5(2) 1_545 4
S00E Cu04 Cu01 53.54(12) 2_655 2_655
S00E Cu04 Cu01 81.73(17) 2_655 .
S00E Cu04 Cu03 169.84(17) 2_655 2_645
S00E Cu04 Cu03 125.60(13) 2_655 1_545
S00E Cu04 Cu04 113.51(11) 2_655 2_655
S00E Cu04 S00D 113.48(12) 2_655 1_545
S00E Cu04 Na0N 64.0(2) 2_655 4
S00E Cu04 Na0P 121.08(17) 2_655 1_545
S00E Cu04 Na0Q 62.57(19) 2_655 .
S00E Cu04 Na0R 61.1(2) 2_655 4
S00F Cu04 Cu01 52.29(16) . .
S00F Cu04 Cu01 113.45(18) . 2_655
S00F Cu04 Cu03 111.01(18) . 1_545
S00F Cu04 Cu03 52.81(16) . 2_645
S00F Cu04 Cu04 76.28(11) . 2_655
S00F Cu04 S00D 116.4(2) . 1_545
S00F Cu04 S00E 119.8(2) . 2_655
S00F Cu04 Na0N 174.60(19) . 4
S00F Cu04 Na0P 63.15(18) . 1_545
S00F Cu04 Na0Q 63.93(18) . .
S00F Cu04 Na0R 122.07(14) . 4
Na0N Cu04 Na0P 118.8(2) 4 1_545
Na0N Cu04 Na0R 62.75(14) 4 4
Na0P Cu04 Na0R 69.90(18) 1_545 4
Na0Q Cu04 Na0N 121.3(2) . 4
Na0Q Cu04 Na0P 72.62(14) . 1_545
Na0Q Cu04 Na0R 71.3(2) . 4
Cu06 Cu05 Cu08 89.46(7) . 1_565
Cu06 Cu05 Cu09 64.64(10) . .
Cu06 Cu05 Cu0A 116.37(9) . .
Cu06 Cu05 Na0Q 104.82(18) . 4_566
Cu06 Cu05 Na0R 174.5(2) . 1_565
Cu06 Cu05 Na0S 95.0(2) . 1_565
Cu06 Cu05 Na0U 63.07(19) . 4_566
Cu06 Cu05 Cu0V 57.7(2) . 1_565
Cu08 Cu05 Cu09 114.17(9) 1_565 .
Cu08 Cu05 Cu0A 61.12(9) 1_565 .
Cu08 Cu05 Na0Q 104.79(18) 1_565 4_566
Cu08 Cu05 Na0R 95.3(2) 1_565 1_565
Cu08 Cu05 Na0S 175.4(2) 1_565 1_565
Cu08 Cu05 Na0U 62.42(19) 1_565 4_566
Cu08 Cu05 Cu0V 62.1(2) 1_565 1_565
Cu09 Cu05 Cu0A 77.73(7) . .
Cu09 Cu05 Na0Q 139.0(2) . 4_566
Cu09 Cu05 Na0R 115.36(14) . 1_565
Cu09 Cu05 Na0S 68.61(15) . 1_565
Cu09 Cu05 Na0U 127.6(2) . 4_566
Cu0A Cu05 Na0Q 135.3(2) . 4_566
Cu0A Cu05 Na0R 68.45(16) . 1_565
Cu0A Cu05 Na0S 117.07(15) . 1_565
Cu0A Cu05 Na0U 123.5(2) . 4_566
S00C Cu05 Cu06 121.19(13) 1_565 .
S00C Cu05 Cu08 51.49(12) 1_565 1_565
S00C Cu05 Cu09 161.51(17) 1_565 .
S00C Cu05 Cu0A 84.34(17) 1_565 .
S00C Cu05 S00I 109.43(11) 1_565 .
S00C Cu05 Na0Q 58.9(2) 1_565 4_566
S00C Cu05 Na0R 60.68(19) 1_565 1_565
S00C Cu05 Na0S 124.94(18) 1_565 1_565
S00C Cu05 Na0U 60.1(2) 1_565 4_566
S00C Cu05 Cu0V 113.5(2) 1_565 1_565
S00I Cu05 Cu06 51.46(11) . .
S00I Cu05 Cu08 122.29(12) . 1_565
S00I Cu05 Cu09 87.97(17) . .
S00I Cu05 Cu0A 164.86(17) . .
S00I Cu05 Na0Q 59.7(2) . 4_566
S00I Cu05 Na0R 123.33(18) . 1_565
S00I Cu05 Na0S 60.67(18) . 1_565
S00I Cu05 Na0U 62.2(2) . 4_566
S00I Cu05 Cu0V 108.5(2) . 1_565
S00L Cu05 Cu06 114.68(18) . .
S00L Cu05 Cu08 110.69(19) . 1_565
S00L Cu05 Cu09 50.23(16) . .
S00L Cu05 Cu0A 49.77(16) . .
S00L Cu05 S00C 119.4(2) . 1_565
S00L Cu05 S00I 123.1(2) . .
S00L Cu05 Na0Q 125.98(14) . 4_566
S00L Cu05 Na0R 66.00(18) . 1_565
S00L Cu05 Na0S 67.98(19) . 1_565
S00L Cu05 Na0U 172.15(18) . 4_566
S00L Cu05 Cu0V 78.0(2) . 1_565
Na0R Cu05 Na0Q 71.5(2) 1_565 4_566
Na0R Cu05 Na0S 80.15(15) 1_565 1_565
Na0R Cu05 Na0U 117.0(2) 1_565 4_566
Na0S Cu05 Na0Q 73.4(2) 1_565 4_566
Na0S Cu05 Na0U 119.2(2) 1_565 4_566
Na0U Cu05 Na0Q 61.22(14) 4_566 4_566
Cu0V Cu05 Cu09 52.7(2) 1_565 .
Cu0V Cu05 Cu0A 58.7(2) 1_565 .
Cu0V Cu05 Na0Q 156.0(3) 1_565 4_566
Cu0V Cu05 Na0R 127.1(3) 1_565 1_565
Cu0V Cu05 Na0S 121.1(2) 1_565 1_565
Cu0V Cu05 Na0U 95.0(2) 1_565 4_566
Cu05 Cu06 Cu09 59.77(8) . .
Cu05 Cu06 Cu0B 111.93(10) . 3_777
Cu05 Cu06 Na0U 66.56(16) . 4_566
Cu05 Cu06 Na0W 120.79(15) . 4_566
Cu07 Cu06 Cu05 89.56(7) . .
Cu07 Cu06 Cu09 66.28(9) . .
Cu07 Cu06 Cu0B 56.19(9) . 3_777
Cu07 Cu06 Na0U 118.18(15) . 4_566
Cu07 Cu06 Na0W 64.87(16) . 4_566
Cu09 Cu06 Na0U 126.22(18) . 4_566
Cu09 Cu06 Na0W 131.12(18) . 4_566
Cu0B Cu06 Cu09 52.97(9) 3_777 .
Cu0B Cu06 Na0U 174.37(17) 3_777 4_566
Cu0B Cu06 Na0W 96.9(2) 3_777 4_566
S00G Cu06 Cu05 164.19(14) 3_777 .
S00G Cu06 Cu07 79.75(17) 3_777 .
S00G Cu06 Cu09 104.92(13) 3_777 .
S00G Cu06 Cu0B 52.36(13) 3_777 3_777
S00G Cu06 S00J 109.43(11) 3_777 1_565
S00G Cu06 Na0U 128.86(18) 3_777 4_566
S00G Cu06 Cu0V 70.7(3) 3_777 3_767
S00G Cu06 Cu0V 112.6(2) 3_777 1_565
S00G Cu06 Na0W 64.95(18) 3_777 4_566
S00G Cu06 Cu0X 92.63(12) 3_777 1_565
S00I Cu06 Cu05 55.59(17) . .
S00I Cu06 Cu07 55.14(16) . .
S00I Cu06 Cu09 87.07(11) . .
S00I Cu06 Cu0B 109.70(17) . 3_777
S00I Cu06 S00G 123.9(2) . 3_777
S00I Cu06 S00J 121.5(2) . 1_565
S00I Cu06 Na0U 64.83(18) . 4_566
S00I Cu06 Cu0V 154.7(3) . 3_767
S00I Cu06 Cu0V 117.4(3) . 1_565
S00I Cu06 Na0W 66.42(19) . 4_566
S00I Cu06 Cu0X 136.05(17) . 1_565
S00J Cu06 Cu05 79.45(16) 1_565 .
S00J Cu06 Cu07 166.91(16) 1_565 .
S00J Cu06 Cu09 101.69(15) 1_565 .
S00J Cu06 Cu0B 121.57(13) 1_565 3_777
S00J Cu06 Na0U 63.87(19) 1_565 4_566
S00J Cu06 Cu0V 49.7(2) 1_565 1_565
S00J Cu06 Cu0V 61.2(2) 1_565 3_767
S00J Cu06 Na0W 127.08(18) 1_565 4_566
S00J Cu06 Cu0X 52.54(10) 1_565 1_565
Na0U Cu06 Na0W 79.81(15) 4_566 4_566
Cu0V Cu06 Cu05 62.6(3) 1_565 .
Cu0V Cu06 Cu05 104.3(3) 3_767 .
Cu0V Cu06 Cu07 115.7(2) 3_767 .
Cu0V Cu06 Cu07 118.6(2) 1_565 .
Cu0V Cu06 Cu09 68.3(3) 3_767 .
Cu0V Cu06 Cu09 52.4(2) 1_565 .
Cu0V Cu06 Cu0B 60.4(2) 3_767 3_777
Cu0V Cu06 Cu0B 83.72(19) 1_565 3_777
Cu0V Cu06 Na0U 125.1(3) 3_767 4_566
Cu0V Cu06 Na0U 99.9(3) 1_565 4_566
Cu0V Cu06 Cu0V 42.1(5) 3_767 1_565
Cu0V Cu06 Na0W 175.7(3) 1_565 4_566
Cu0V Cu06 Na0W 134.8(3) 3_767 4_566
Cu0X Cu06 Cu05 82.43(10) 1_565 .
Cu0X Cu06 Cu07 119.32(9) 1_565 .
Cu0X Cu06 Cu09 57.92(7) 1_565 .
Cu0X Cu06 Cu0B 71.72(8) 1_565 3_777
Cu0X Cu06 Na0U 113.0(2) 1_565 4_566
Cu0X Cu06 Cu0V 22.1(2) 1_565 3_767
Cu0X Cu06 Cu0V 20.1(2) 1_565 1_565
Cu0X Cu06 Na0W 156.78(16) 1_565 4_566
Cu06 Cu07 Cu08 90.24(7) . .
Cu06 Cu07 Na0P 107.75(18) . 4_566
Cu06 Cu07 Na0R 173.2(2) . .
Cu06 Cu07 Na0S 98.5(2) . 1_565
Cu06 Cu07 Na0W 64.81(18) . 4_566
Cu08 Cu07 Na0P 107.21(19) . 4_566
Cu08 Cu07 Na0R 96.2(2) . .
Cu08 Cu07 Na0S 170.4(2) . 1_565
Cu08 Cu07 Na0W 63.48(17) . 4_566
Cu0B Cu07 Cu06 63.62(10) 3_777 .
Cu0B Cu07 Cu08 61.76(10) 3_777 .
Cu0B Cu07 Na0P 164.56(13) 3_777 4_566
Cu0B Cu07 Na0R 117.72(17) 3_777 .
Cu0B Cu07 Na0S 118.80(17) 3_777 1_565
Cu0B Cu07 Na0W 101.24(12) 3_777 4_566
S00C Cu07 Cu06 124.39(12) . .
S00C Cu07 Cu08 51.29(11) . .
S00C Cu07 Cu0B 111.47(17) . 3_777
S00C Cu07 S00I 115.18(12) . .
S00C Cu07 Na0P 61.5(2) . 4_566
S00C Cu07 Na0R 61.9(2) . .
S00C Cu07 Na0S 124.64(19) . 1_565
S00C Cu07 Na0W 62.3(2) . 4_566
S00I Cu07 Cu06 52.38(12) . .
S00I Cu07 Cu08 126.30(13) . .
S00I Cu07 Cu0B 114.25(17) . 3_777
S00I Cu07 Na0P 62.1(2) . 4_566
S00I Cu07 Na0R 124.11(19) . .
S00I Cu07 Na0S 62.99(19) . 1_565
S00I Cu07 Na0W 65.7(2) . 4_566
S00K Cu07 Cu06 107.04(18) . .
S00K Cu07 Cu08 103.69(17) . .
S00K Cu07 Cu0B 62.60(10) . 3_777
S00K Cu07 S00C 118.9(2) . .
S00K Cu07 S00I 121.9(3) . .
S00K Cu07 Na0P 132.68(14) . 4_566
S00K Cu07 Na0R 69.34(18) . .
S00K Cu07 Na0S 69.97(18) . 1_565
S00K Cu07 Na0W 163.59(15) . 4_566
Na0R Cu07 Na0P 72.47(19) . 4_566
Na0R Cu07 Na0W 120.2(2) . 4_566
Na0S Cu07 Na0P 74.0(2) 1_565 4_566
Na0S Cu07 Na0R 74.95(16) 1_565 .
Na0S Cu07 Na0W 124.1(2) 1_565 4_566
Na0W Cu07 Na0P 63.37(14) 4_566 4_566
Cu05 Cu08 Cu07 90.13(7) 1_545 .
Cu05 Cu08 Cu0A 61.94(9) 1_545 1_545
Cu05 Cu08 Cu0B 114.95(9) 1_545 3_777
Cu05 Cu08 Na0O 133.5(3) 1_545 .
Cu05 Cu08 Na0U 66.66(18) 1_545 4_556
Cu05 Cu08 Cu0V 59.9(2) 1_545 .
Cu05 Cu08 Na0W 115.37(15) 1_545 4_566
Cu07 Cu08 Cu0A 67.44(9) . 1_545
Cu07 Cu08 Na0O 130.3(3) . .
Cu07 Cu08 Na0U 113.26(16) . 4_556
Cu07 Cu08 Cu0V 125.3(2) . .
Cu07 Cu08 Na0W 64.31(15) . 4_566
Cu0A Cu08 Na0O 146.31(7) 1_545 .
Cu0A Cu08 Na0U 128.6(2) 1_545 4_556
Cu0A Cu08 Na0W 131.70(17) 1_545 4_566
Cu0B Cu08 Cu05 117.00(14) 1_545 1_545
Cu0B Cu08 Cu07 55.57(9) 3_777 .
Cu0B Cu08 Cu07 117.89(14) 1_545 .
Cu0B Cu08 Cu0A 78.00(8) 1_545 1_545
Cu0B Cu08 Cu0A 54.39(10) 3_777 1_545
Cu0B Cu08 Cu0B 62.32(13) 1_545 3_777
Cu0B Cu08 Na0O 107.9(2) 3_777 .
Cu0B Cu08 Na0O 68.34(6) 1_545 .
Cu0B Cu08 Na0U 128.57(19) 1_545 4_556
Cu0B Cu08 Na0U 168.0(2) 3_777 4_556
Cu0B Cu08 Cu0V 94.60(19) 3_777 .
Cu0B Cu08 Cu0V 57.9(2) 1_545 .
Cu0B Cu08 Na0W 97.9(2) 3_777 4_566
Cu0B Cu08 Na0W 127.55(19) 1_545 4_566
S00C Cu08 Cu05 54.54(16) . 1_545
S00C Cu08 Cu07 53.52(17) . .
S00C Cu08 Cu0A 86.51(11) . 1_545
S00C Cu08 Cu0B 164.48(12) . 1_545
S00C Cu08 Cu0B 107.61(17) . 3_777
S00C Cu08 S00G 119.9(2) . 3_777
S00C Cu08 S00J 120.0(2) . .
S00C Cu08 Na0O 127.16(11) . .
S00C Cu08 Na0U 62.89(18) . 4_556
S00C Cu08 Cu0V 114.3(3) . .
S00C Cu08 Na0W 63.27(17) . 4_566
S00G Cu08 Cu05 166.19(15) 3_777 1_545
S00G Cu08 Cu07 77.65(16) 3_777 .
S00G Cu08 Cu0A 106.72(15) 3_777 1_545
S00G Cu08 Cu0B 52.60(13) 3_777 3_777
S00G Cu08 Cu0B 64.84(14) 3_777 1_545
S00G Cu08 Na0O 60.3(3) 3_777 .
S00G Cu08 Na0U 124.0(2) 3_777 4_556
S00G Cu08 Cu0V 122.6(2) 3_777 .
S00G Cu08 Na0W 65.16(19) 3_777 4_566
S00J Cu08 Cu05 79.63(17) . 1_545
S00J Cu08 Cu07 169.56(17) . .
S00J Cu08 Cu0A 105.42(16) . 1_545
S00J Cu08 Cu0B 127.31(12) . 3_777
S00J Cu08 Cu0B 66.08(15) . 1_545
S00J Cu08 S00G 112.28(11) . 3_777
S00J Cu08 Na0O 59.9(3) . .
S00J Cu08 Na0U 64.54(19) . 4_556
S00J Cu08 Cu0V 47.1(3) . .
S00J Cu08 Na0W 122.00(18) . 4_566
Na0U Cu08 Na0O 75.4(2) 4_556 .
Na0U Cu08 Na0W 71.47(16) 4_556 4_566
Cu0V Cu08 Cu0A 58.3(2) . 1_545
Cu0V Cu08 Na0O 100.5(3) . .
Cu0V Cu08 Na0U 96.2(3) . 4_556
Cu0V Cu08 Na0W 167.4(3) . 4_566
Na0W Cu08 Na0O 74.1(2) 4_566 .
Cu05 Cu09 Cu06 55.58(9) . .
Cu05 Cu09 Na0O 178.89(8) . 3_767
Cu05 Cu09 Na0S 59.42(17) . 1_565
Cu05 Cu09 Na0T 106.8(3) . 3_767
Cu05 Cu09 Na0U 104.94(18) . 1_565
Cu06 Cu09 Na0O 125.30(19) . 3_767
Cu06 Cu09 Na0S 85.32(12) . 1_565
Cu06 Cu09 Na0T 131.79(18) . 3_767
Cu06 Cu09 Na0U 146.11(13) . 1_565
Cu0B Cu09 Cu05 113.99(10) 3_777 .
Cu0B Cu09 Cu06 59.26(10) 3_777 .
Cu0B Cu09 Na0O 66.75(19) 3_777 3_767
Cu0B Cu09 Na0S 107.1(2) 3_777 1_565
Cu0B Cu09 Na0T 123.6(2) 3_777 3_767
Cu0B Cu09 Na0U 123.9(3) 3_777 1_565
Cu0B Cu09 Cu0X 70.99(8) 3_777 1_565
S00J Cu09 Cu05 122.76(18) 3_767 .
S00J Cu09 Cu06 90.56(11) 3_767 .
S00J Cu09 Cu0B 65.45(18) 3_767 3_777
S00J Cu09 Na0O 58.23(17) 3_767 3_767
S00J Cu09 Na0S 172.5(3) 3_767 1_565
S00J Cu09 Na0T 60.04(19) 3_767 3_767
S00J Cu09 Na0U 122.34(15) 3_767 1_565
S00J Cu09 Cu0V 60.2(3) 3_767 1_565
S00J Cu09 Cu0X 49.16(11) 3_767 1_565
S00K Cu09 Cu05 117.04(13) . .
S00K Cu09 Cu06 97.89(14) . .
S00K Cu09 Cu0B 62.49(14) . 3_777
S00K Cu09 S00J 111.7(2) . 3_767
S00K Cu09 Na0O 62.4(2) . 3_767
S00K Cu09 Na0S 62.8(2) . 1_565
S00K Cu09 Na0T 127.2(2) . 3_767
S00K Cu09 Na0U 64.4(2) . 1_565
S00K Cu09 Cu0V 151.7(3) . 1_565
S00K Cu09 Cu0X 132.98(15) . 1_565
S00L Cu09 Cu05 51.71(12) . .
S00L Cu09 Cu06 107.11(14) . .
S00L Cu09 Cu0B 165.06(14) . 3_777
S00L Cu09 S00J 124.0(2) . 3_767
S00L Cu09 S00K 117.43(14) . .
S00L Cu09 Na0O 127.5(2) . 3_767
S00L Cu09 Na0S 63.3(2) . 1_565
S00L Cu09 Na0T 69.4(2) . 3_767
S00L Cu09 Na0U 63.2(2) . 1_565
S00L Cu09 Cu0V 85.3(3) . 1_565
S00L Cu09 Cu0X 105.63(17) . 1_565
Na0O Cu09 Na0S 119.7(2) 3_767 1_565
Na0T Cu09 Na0O 73.1(2) 3_767 3_767
Na0T Cu09 Na0S 127.1(2) 3_767 1_565
Na0U Cu09 Na0O 73.96(17) 1_565 3_767
Na0U Cu09 Na0S 61.05(14) 1_565 1_565
Na0U Cu09 Na0T 77.60(17) 1_565 3_767
Cu0V Cu09 Cu05 62.6(2) 1_565 .
Cu0V Cu09 Cu06 57.3(2) 1_565 .
Cu0V Cu09 Cu0B 91.1(3) 1_565 3_777
Cu0V Cu09 Na0O 118.4(3) 1_565 3_767
Cu0V Cu09 Na0S 121.7(3) 1_565 1_565
Cu0V Cu09 Na0T 74.7(3) 1_565 3_767
Cu0V Cu09 Na0U 143.8(4) 1_565 1_565
Cu0V Cu09 Cu0X 20.4(3) 1_565 1_565
Cu0X Cu09 Cu05 75.50(8) 1_565 .
Cu0X Cu09 Cu06 49.55(6) 1_565 .
Cu0X Cu09 Na0O 105.58(8) 1_565 3_767
Cu0X Cu09 Na0S 129.96(14) 1_565 1_565
Cu0X Cu09 Na0T 83.99(11) 1_565 3_767
Cu0X Cu09 Na0U 160.9(2) 1_565 1_565
Cu05 Cu0A Na0O 176.80(13) . 3_777
Cu05 Cu0A Na0R 58.99(19) . 1_565
Cu05 Cu0A Na0T 106.0(3) . 3_767
Cu05 Cu0A Na0W 104.46(17) . 1_565
Cu08 Cu0A Cu05 56.94(9) 1_565 .
Cu08 Cu0A Na0O 126.2(2) 1_565 3_777
Cu08 Cu0A Na0R 87.55(11) 1_565 1_565
Cu08 Cu0A Na0T 131.07(19) 1_565 3_767
Cu08 Cu0A Na0W 147.31(13) 1_565 1_565
Cu0B Cu0A Cu05 115.89(10) 3_787 .
Cu0B Cu0A Cu08 60.37(10) 3_787 1_565
Cu0B Cu0A Na0O 66.9(2) 3_787 3_777
Cu0B Cu0A Na0R 107.6(2) 3_787 1_565
Cu0B Cu0A Na0T 124.6(2) 3_787 3_767
Cu0B Cu0A Cu0V 100.5(2) 3_787 1_565
Cu0B Cu0A Na0W 121.7(2) 3_787 1_565
S00G Cu0A Cu05 123.04(19) . .
S00G Cu0A Cu08 88.47(11) . 1_565
S00G Cu0A Cu0B 65.29(18) . 3_787
S00G Cu0A S00K 112.1(2) . 1_565
S00G Cu0A Na0O 59.14(17) . 3_777
S00G Cu0A Na0R 172.8(3) . 1_565
S00G Cu0A Na0T 61.84(18) . 3_767
S00G Cu0A Cu0V 64.8(3) . 1_565
S00G Cu0A Na0W 123.06(15) . 1_565
S00K Cu0A Cu05 117.12(13) 1_565 .
S00K Cu0A Cu08 100.07(15) 1_565 1_565
S00K Cu0A Cu0B 62.33(15) 1_565 3_787
S00K Cu0A Na0O 62.4(2) 1_565 3_777
S00K Cu0A Na0R 62.9(2) 1_565 1_565
S00K Cu0A Na0T 126.1(2) 1_565 3_767
S00K Cu0A Cu0V 160.0(2) 1_565 1_565
S00K Cu0A Na0W 62.4(2) 1_565 1_565
S00L Cu0A Cu05 51.08(12) . .
S00L Cu0A Cu08 107.83(16) . 1_565
S00L Cu0A Cu0B 165.31(13) . 3_787
S00L Cu0A S00G 125.9(2) . .
S00L Cu0A S00K 114.94(14) . 1_565
S00L Cu0A Na0O 125.9(2) . 3_777
S00L Cu0A Na0R 61.1(2) . 1_565
S00L Cu0A Na0T 69.4(2) . 3_767
S00L Cu0A Cu0V 78.9(3) . 1_565
S00L Cu0A Na0W 62.7(2) . 1_565
Na0O Cu0A Na0R 119.2(2) 3_777 1_565
Na0T Cu0A Na0O 72.7(2) 3_767 3_777
Na0T Cu0A Na0R 125.0(2) 3_767 1_565
Na0T Cu0A Na0W 77.30(16) 3_767 1_565
Cu0V Cu0A Cu05 59.1(2) 1_565 .
Cu0V Cu0A Cu08 60.8(2) 1_565 1_565
Cu0V Cu0A Na0O 122.6(2) 1_565 3_777
Cu0V Cu0A Na0R 118.0(3) 1_565 1_565
Cu0V Cu0A Na0T 71.2(3) 1_565 3_767
Cu0V Cu0A Na0W 136.9(3) 1_565 1_565
Na0W Cu0A Na0O 72.44(16) 1_565 3_777
Na0W Cu0A Na0R 60.14(14) 1_565 1_565
Cu07 Cu0B Cu06 60.19(10) 3_777 3_777
Cu07 Cu0B Cu08 62.67(10) 3_777 3_777
Cu07 Cu0B Cu09 74.37(11) 3_777 3_777
Cu07 Cu0B Cu0B 118.17(18) 3_777 3_787
Cu07 Cu0B S00G 126.7(2) 3_777 3_787
Cu07 Cu0B S00J 126.8(2) 3_777 1_565
Cu07 Cu0B Cu0V 112.8(3) 3_777 1_565
Cu08 Cu0B Cu06 88.92(8) 3_777 3_777
Cu08 Cu0B Cu06 119.44(14) 1_565 3_777
Cu08 Cu0B Cu07 179.5(2) 1_565 3_777
Cu08 Cu0B Cu08 117.68(13) 1_565 3_777
Cu08 Cu0B Cu09 105.27(14) 1_565 3_777
Cu08 Cu0B Cu0A 105.33(14) 1_565 3_787
Cu08 Cu0B Cu0B 55.50(12) 3_777 3_787
Cu08 Cu0B Cu0B 62.18(10) 1_565 3_787
Cu08 Cu0B S00G 53.75(13) 1_565 3_787
Cu08 Cu0B S00J 52.78(13) 1_565 1_565
Cu08 Cu0B Cu0V 66.8(2) 1_565 1_565
Cu09 Cu0B Cu06 67.77(12) 3_777 3_777
Cu09 Cu0B Cu08 137.03(10) 3_777 3_777
Cu09 Cu0B Cu0B 167.38(15) 3_777 3_787
Cu09 Cu0B S00G 124.79(13) 3_777 3_787
Cu09 Cu0B S00J 53.26(13) 3_777 1_565
Cu09 Cu0B Cu0V 72.4(3) 3_777 1_565
Cu0A Cu0B Cu06 135.01(10) 3_787 3_777
Cu0A Cu0B Cu07 75.06(11) 3_787 3_777
Cu0A Cu0B Cu08 65.23(12) 3_787 3_777
Cu0A Cu0B Cu09 105.97(9) 3_787 3_777
Cu0A Cu0B Cu0B 80.08(19) 3_787 3_787
Cu0A Cu0B S00G 52.53(13) 3_787 3_787
Cu0A Cu0B S00J 124.01(13) 3_787 1_565
Cu0A Cu0B Cu0V 170.6(2) 3_787 1_565
Cu0B Cu0B Cu06 116.02(12) 3_787 3_777
S00G Cu0B Cu06 53.80(16) . 3_777
S00G Cu0B Cu06 165.70(12) 3_787 3_777
S00G Cu0B Cu07 83.03(11) . 3_777
S00G Cu0B Cu08 84.80(18) 3_787 3_777
S00G Cu0B Cu08 96.95(11) . 1_565
S00G Cu0B Cu08 54.76(17) . 3_777
S00G Cu0B Cu09 121.0(2) . 3_777
S00G Cu0B Cu0A 119.7(2) . 3_787
S00G Cu0B Cu0B 50.15(13) 3_787 3_787
S00G Cu0B Cu0B 62.38(16) . 3_787
S00G Cu0B S00G 112.53(16) . 3_787
S00G Cu0B S00J 114.25(18) . 1_565
S00G Cu0B S00J 94.04(11) 3_787 1_565
S00G Cu0B S00K 136.37(13) . 3_777
S00G Cu0B Cu0V 67.8(3) . 1_565
S00J Cu0B Cu06 89.11(18) 1_565 3_777
S00J Cu0B Cu08 166.68(12) 1_565 3_777
S00J Cu0B Cu0B 114.14(14) 1_565 3_787
S00K Cu0B Cu06 97.97(16) 3_777 3_777
S00K Cu0B Cu07 53.35(9) 3_777 3_777
S00K Cu0B Cu08 98.05(16) 3_777 3_777
S00K Cu0B Cu08 126.68(11) 3_777 1_565
S00K Cu0B Cu09 53.41(17) 3_777 3_777
S00K Cu0B Cu0A 54.05(17) 3_777 3_787
S00K Cu0B Cu0B 134.1(3) 3_777 3_787
S00K Cu0B S00G 95.63(17) 3_777 3_787
S00K Cu0B S00J 95.26(17) 3_777 1_565
S00K Cu0B Cu0V 125.7(4) 3_777 1_565
Cu0V Cu0B Cu06 53.5(2) 1_565 3_777
Cu0V Cu0B Cu08 122.5(2) 1_565 3_777
Cu0V Cu0B Cu0B 99.8(3) 1_565 3_787
Cu0V Cu0B S00G 120.4(2) 1_565 3_787
Cu0V Cu0B S00J 47.4(3) 1_565 1_565
Cu05 S00C Na0P 147.0(2) 1_545 4_566
Cu05 S00C Na0Q 76.9(2) 1_545 4_556
Cu05 S00C Na0R 73.6(3) 1_545 .
Cu05 S00C Na0U 75.8(3) 1_545 4_556
Cu05 S00C Na0W 142.7(2) 1_545 4_566
Cu07 S00C Cu05 114.94(14) . 1_545
Cu07 S00C Na0P 74.1(2) . 4_566
Cu07 S00C Na0Q 145.8(2) . 4_556
Cu07 S00C Na0R 72.3(3) . .
Cu07 S00C Na0U 142.5(2) . 4_556
Cu07 S00C Na0W 73.3(2) . 4_566
Cu08 S00C Cu05 73.96(16) . 1_545
Cu08 S00C Cu07 75.18(17) . .
Cu08 S00C Na0P 137.3(3) . 4_566
Cu08 S00C Na0Q 138.0(3) . 4_556
Cu08 S00C Na0R 117.36(17) . .
Cu08 S00C Na0U 73.87(17) . 4_556
Cu08 S00C Na0W 73.59(17) . 4_566
Na0P S00C Na0U 117.5(2) 4_566 4_556
Na0P S00C Na0W 69.7(2) 4_566 4_566
Na0Q S00C Na0P 79.93(16) 4_556 4_566
Na0Q S00C Na0U 70.1(2) 4_556 4_556
Na0Q S00C Na0W 117.8(2) 4_556 4_566
Na0R S00C Na0P 80.0(2) . 4_566
Na0R S00C Na0Q 81.6(2) . 4_556
Na0R S00C Na0U 142.2(4) . 4_556
Na0R S00C Na0W 139.1(4) . 4_566
Na0U S00C Na0W 77.92(18) 4_556 4_566
Cu02 S00D Cu04 115.74(14) . 1_565
Cu02 S00D Na0M 74.3(2) . 4
Cu02 S00D Na0N 142.9(2) . 4_565
Cu02 S00D Na0P 75.5(2) . .
Cu02 S00D Na0R 146.7(2) . 4_565
Cu02 S00D Na0S 76.5(2) . 4
Cu03 S00D Cu02 74.47(16) . .
Cu03 S00D Cu04 74.65(16) . 1_565
Cu03 S00D Na0M 71.92(17) . 4
Cu03 S00D Na0N 73.27(17) . 4_565
Cu03 S00D Na0P 120.23(16) . .
Cu03 S00D Na0R 138.0(3) . 4_565
Cu03 S00D Na0S 137.4(3) . 4
Cu04 S00D Na0M 140.6(2) 1_565 4
Cu04 S00D Na0N 72.2(2) 1_565 4_565
Cu04 S00D Na0P 74.0(2) 1_565 .
Cu04 S00D Na0R 76.2(3) 1_565 4_565
Cu04 S00D Na0S 147.2(2) 1_565 4
Na0M S00D Na0N 78.69(17) 4 4_565
Na0M S00D Na0R 117.5(2) 4 4_565
Na0N S00D Na0R 69.4(2) 4_565 4_565
Na0P S00D Na0M 142.3(4) . 4
Na0P S00D Na0N 137.9(4) . 4_565
Na0P S00D Na0R 78.8(2) . 4_565
Na0P S00D Na0S 80.8(2) . 4
Na0S S00D Na0M 70.6(2) 4 4
Na0S S00D Na0N 117.6(2) 4 4_565
Na0S S00D Na0R 78.72(16) 4 4_565
Cu01 S00E Cu02 73.23(16) . 2_655
Cu01 S00E Cu04 72.67(15) . 2_655
Cu01 S00E Na0M 72.27(17) . 3_656
Cu01 S00E Na0N 72.97(17) . 3_656
Cu01 S00E Na0Q 118.07(16) . 2_655
Cu01 S00E Na0R 136.2(3) . 3_656
Cu01 S00E Na0S 134.7(3) . 3_656
Cu01 S00E Na00 115.53(16) . 3_656
Cu02 S00E Na0M 72.3(2) 2_655 3_656
Cu02 S00E Na0N 143.53(19) 2_655 3_656
Cu02 S00E Na0Q 73.6(2) 2_655 2_655
Cu02 S00E Na0R 147.8(2) 2_655 3_656
Cu02 S00E Na0S 74.4(2) 2_655 3_656
Cu02 S00E Na00 124.9(3) 2_655 3_656
Cu04 S00E Cu02 110.38(13) 2_655 2_655
Cu04 S00E Na0M 142.10(19) 2_655 3_656
Cu04 S00E Na0N 71.6(2) 2_655 3_656
Cu04 S00E Na0Q 72.2(2) 2_655 2_655
Cu04 S00E Na0R 75.9(2) 2_655 3_656
Cu04 S00E Na0S 149.7(2) 2_655 3_656
Cu04 S00E Na00 124.3(3) 2_655 3_656
Na0M S00E Na00 61.52(19) 3_656 3_656
Na0N S00E Na0M 84.71(16) 3_656 3_656
Na0N S00E Na0S 123.1(2) 3_656 3_656
Na0N S00E Na00 60.95(19) 3_656 3_656
Na0Q S00E Na0M 138.9(4) 2_655 3_656
Na0Q S00E Na0N 136.0(4) 2_655 3_656
Na0Q S00E Na0R 79.0(2) 2_655 3_656
Na0Q S00E Na0S 81.1(2) 2_655 3_656
Na0Q S00E Na00 126.38(17) 2_655 3_656
Na0R S00E Na0M 122.8(2) 3_656 3_656
Na0R S00E Na0N 68.6(2) 3_656 3_656
Na0R S00E Na0S 85.20(16) 3_656 3_656
Na0R S00E Na00 61.3(2) 3_656 3_656
Na0S S00E Na0M 68.2(2) 3_656 3_656
Na0S S00E Na00 62.2(2) 3_656 3_656
Cu01 S00F Cu03 115.96(15) . 2_645
Cu01 S00F Na0M 76.1(3) . .
Cu01 S00F Na0N 74.9(2) . 3_656
Cu01 S00F Na0N 146.7(2) . 1_545
Cu01 S00F Na0P 143.3(2) . 1_545
Cu01 S00F Na0Q 74.8(2) . .
Cu03 S00F Na0M 146.9(2) 2_645 .
Cu03 S00F Na0N 74.0(2) 2_645 3_656
Cu03 S00F Na0N 75.1(2) 2_645 1_545
Cu03 S00F Na0P 72.9(2) 2_645 1_545
Cu03 S00F Na0Q 141.0(2) 2_645 .
Cu04 S00F Cu01 75.45(16) . .
Cu04 S00F Cu03 75.39(18) . 2_645
Cu04 S00F Na0M 137.1(3) . .
Cu04 S00F Na0N 136.9(3) . 1_545
Cu04 S00F Na0N 121.29(18) . 3_656
Cu04 S00F Na0P 72.74(18) . 1_545
Cu04 S00F Na0Q 71.49(17) . .
Na0M S00F Na0N 80.5(2) . 3_656
Na0M S00F Na0N 79.60(17) . 1_545
Na0M S00F Na0P 117.1(2) . 1_545
Na0M S00F Na0Q 70.5(2) . .
Na0N S00F Na0N 78.9(2) 3_656 1_545
Na0N S00F Na0P 69.0(2) 1_545 1_545
Na0N S00F Na0P 138.5(4) 3_656 1_545
Na0N S00F Na0Q 142.1(4) 3_656 .
Na0N S00F Na0Q 117.6(2) 1_545 .
Na0Q S00F Na0P 78.03(16) . 1_545
Cu06 S00G Cu08 111.39(13) 3_777 3_777
Cu06 S00G Cu0B 141.02(16) 3_777 3_787
Cu06 S00G Na0O 145.4(2) 3_777 3_777
Cu06 S00G Na0T 75.2(3) 3_777 3_767
Cu06 S00G Cu0V 56.5(3) 3_777 1_565
Cu06 S00G Na0W 70.9(2) 3_777 2_766
Cu08 S00G Cu0B 61.41(17) 3_777 3_787
Cu08 S00G Na0O 75.1(3) 3_777 3_777
Cu08 S00G Na0T 148.0(2) 3_777 3_767
Cu08 S00G Cu0V 134.9(3) 3_777 1_565
Cu08 S00G Na0W 70.1(2) 3_777 2_766
Cu0A S00G Cu06 119.5(3) . 3_777
Cu0A S00G Cu08 122.3(3) . 3_777
Cu0A S00G Cu0B 62.19(14) . 3_787
Cu0A S00G Na0O 77.99(16) . 3_777
Cu0A S00G Na0T 73.83(16) . 3_767
Cu0A S00G Cu0V 66.2(3) . 1_565
Cu0A S00G Na0W 150.70(18) . 2_766
Cu0B S00G Cu06 73.84(16) . 3_777
Cu0B S00G Cu08 72.64(16) . 3_777
Cu0B S00G Cu0A 96.48(14) . .
Cu0B S00G Cu0B 67.47(16) . 3_787
Cu0B S00G Na0O 72.9(2) 3_787 3_777
Cu0B S00G Na0O 137.4(4) . 3_777
Cu0B S00G Na0T 132.94(18) 3_787 3_767
Cu0B S00G Na0T 136.9(4) . 3_767
Cu0B S00G Cu0V 62.2(3) . 1_565
Cu0B S00G Cu0V 99.6(2) 3_787 1_565
Cu0B S00G Na0W 112.81(17) . 2_766
Cu0B S00G Na0W 128.9(3) 3_787 2_766
Na0O S00G Na0W 80.6(2) 3_777 2_766
Na0T S00G Na0O 82.8(2) 3_767 3_777
Na0T S00G Na0W 83.9(2) 3_767 2_766
Cu0V S00G Na0O 142.0(3) 1_565 3_777
Cu0V S00G Na0T 75.8(3) 1_565 3_767
Cu0V S00G Na0W 126.7(4) 1_565 2_766
Cu01 S00H Na0M 73.8(2) . .
Cu01 S00H Na0M 73.7(2) . 3_656
Cu01 S00H Na0N 147.8(2) . .
Cu01 S00H Na0P 144.2(2) . .
Cu01 S00H Na0Q 73.1(2) . .
Cu01 S00H Na00 124.5(3) . .
Cu02 S00H Cu01 74.22(17) . .
Cu02 S00H Cu03 73.71(16) . 2_655
Cu02 S00H Na0M 119.25(17) . 3_656
Cu02 S00H Na0M 134.1(3) . .
Cu02 S00H Na0N 135.5(3) . .
Cu02 S00H Na0P 72.66(17) . .
Cu02 S00H Na0Q 71.51(18) . .
Cu02 S00H Na00 114.61(15) . .
Cu03 S00H Cu01 110.90(13) 2_655 .
Cu03 S00H Na0M 71.8(2) 2_655 3_656
Cu03 S00H Na0M 149.6(2) 2_655 .
Cu03 S00H Na0N 75.2(3) 2_655 .
Cu03 S00H Na0P 72.0(2) 2_655 .
Cu03 S00H Na0Q 142.2(2) 2_655 .
Cu03 S00H Na00 124.4(3) 2_655 .
Na0M S00H Na0M 81.5(2) 3_656 .
Na0M S00H Na0N 78.9(2) 3_656 .
Na0M S00H Na0P 135.8(3) 3_656 .
Na0M S00H Na0P 122.6(2) . .
Na0M S00H Na0Q 139.9(3) 3_656 .
Na0M S00H Na0Q 68.2(2) . .
Na0M S00H Na00 126.11(17) 3_656 .
Na0M S00H Na00 61.86(19) . .
Na0N S00H Na0M 85.86(17) . .
Na0N S00H Na0P 68.0(2) . .
Na0N S00H Na0Q 122.3(2) . .
Na0N S00H Na00 61.5(2) . .
Na0P S00H Na0Q 83.87(16) . .
Na0P S00H Na00 60.8(2) . .
Na0Q S00H Na00 60.86(19) . .
Cu05 S00I Na0P 150.0(2) . 4_566
Cu05 S00I Na0Q 75.8(2) . 4_566
Cu05 S00I Na0S 73.2(2) . 1_565
Cu05 S00I Na0U 73.8(2) . 4_566
Cu05 S00I Na0W 142.35(19) . 4_566
Cu05 S00I Na00 126.5(3) . 4_566
Cu06 S00I Cu05 72.95(16) . .
Cu06 S00I Cu07 72.48(16) . .
Cu06 S00I Na0P 133.3(3) . 4_566
Cu06 S00I Na0Q 135.3(3) . 4_566
Cu06 S00I Na0S 116.26(17) . 1_565
Cu06 S00I Na0U 72.73(17) . 4_566
Cu06 S00I Na0W 71.51(18) . 4_566
Cu06 S00I Na00 115.69(16) . 4_566
Cu07 S00I Cu05 109.65(14) . .
Cu07 S00I Na0P 73.6(2) . 4_566
Cu07 S00I Na0Q 149.6(2) . 4_566
Cu07 S00I Na0S 70.6(2) . 1_565
Cu07 S00I Na0U 142.0(2) . 4_566
Cu07 S00I Na0W 70.7(2) . 4_566
Cu07 S00I Na00 123.5(3) . 4_566
Na0P S00I Na0U 122.9(2) 4_566 4_566
Na0P S00I Na0W 67.6(2) 4_566 4_566
Na0P S00I Na00 61.6(2) 4_566 4_566
Na0Q S00I Na0P 87.30(16) 4_566 4_566
Na0Q S00I Na0U 68.4(2) 4_566 4_566
Na0Q S00I Na0W 123.9(2) 4_566 4_566
Na0Q S00I Na00 62.1(2) 4_566 4_566
Na0S S00I Na0P 80.4(2) 1_565 4_566
Na0S S00I Na0Q 83.2(2) 1_565 4_566
Na0S S00I Na0U 140.6(4) 1_565 4_566
Na0S S00I Na0W 135.1(4) 1_565 4_566
Na0S S00I Na00 127.93(18) 1_565 4_566
Na0U S00I Na0W 84.17(16) 4_566 4_566
Na0U S00I Na00 61.36(19) 4_566 4_566
Na0W S00I Na00 61.8(2) 4_566 4_566
Cu06 S00J Cu0B 138.07(16) 1_545 1_545
Cu06 S00J Na0O 148.5(2) 1_545 .
Cu06 S00J Na0T 75.8(3) 1_545 .
Cu06 S00J Na0U 71.1(2) 1_545 4_556
Cu06 S00J Cu0V 60.9(3) 1_545 3_757
Cu08 S00J Cu06 110.42(14) . 1_545
Cu08 S00J Cu09 121.4(3) . 3_767
Cu08 S00J Cu0B 61.14(17) . 1_545
Cu08 S00J Na0O 75.9(3) . .
Cu08 S00J Na0T 150.7(2) . .
Cu08 S00J Na0U 70.9(2) . 4_556
Cu08 S00J Cu0V 126.7(3) . 3_757
Cu09 S00J Cu06 119.0(3) 3_767 1_545
Cu09 S00J Cu0B 61.28(14) 3_767 1_545
Cu09 S00J Na0O 77.90(16) 3_767 .
Cu09 S00J Na0T 74.32(15) 3_767 .
Cu09 S00J Na0U 152.98(18) 3_767 4_556
Cu09 S00J Cu0V 63.1(3) 3_767 3_757
Cu0B S00J Na0O 72.8(2) 1_545 .
Cu0B S00J Na0T 133.20(18) 1_545 .
Cu0B S00J Na0U 130.0(3) 1_545 4_556
Na0O S00J Na0U 82.9(2) . 4_556
Na0T S00J Na0O 84.7(2) . .
Na0T S00J Na0U 85.2(2) . 4_556
Cu0V S00J Cu06 72.6(3) . 1_545
Cu0V S00J Cu08 79.8(3) . .
Cu0V S00J Cu09 86.5(3) . 3_767
Cu0V S00J Cu0B 65.5(3) . 1_545
Cu0V S00J Cu0B 90.3(2) 3_757 1_545
Cu0V S00J Na0O 138.0(4) . .
Cu0V S00J Na0O 140.8(3) 3_757 .
Cu0V S00J Na0T 128.2(4) . .
Cu0V S00J Na0T 81.9(4) 3_757 .
Cu0V S00J Na0U 132.0(4) 3_757 4_556
Cu0V S00J Na0U 120.3(3) . 4_556
Cu0V S00J Cu0V 47.0(5) . 3_757
Cu0X S00J Cu06 64.22(16) . 1_545
Cu0X S00J Cu08 104.94(17) . .
Cu0X S00J Cu09 72.88(13) . 3_767
Cu0X S00J Cu0B 78.04(13) . 1_545
Cu0X S00J Na0O 146.0(2) . .
Cu0X S00J Na0T 103.4(3) . .
Cu0X S00J Na0U 130.2(3) . 4_556
Cu0X S00J Cu0V 21.8(3) . 3_757
Cu0X S00J Cu0V 25.2(3) . .
Cu07 S00K Cu09 85.3(2) . .
Cu07 S00K Cu0A 85.44(19) . 1_545
Cu07 S00K Cu0B 64.04(10) . 3_777
Cu07 S00K Na0O 135.99(14) . 3_767
Cu07 S00K Na0R 67.04(17) . .
Cu07 S00K Na0S 65.92(17) . 1_565
Cu07 S00K Na0U 130.4(3) . 1_565
Cu07 S00K Na0W 131.8(3) . .
Cu09 S00K Cu0A 125.52(15) . 1_545
Cu09 S00K Cu0B 64.10(15) . 3_777
Cu09 S00K Na0O 75.5(3) . 3_767
Cu09 S00K Na0R 144.6(2) . .
Cu09 S00K Na0S 75.8(2) . 1_565
Cu09 S00K Na0U 71.7(2) . 1_565
Cu09 S00K Na0W 142.1(2) . .
Cu0A S00K Cu0B 63.62(16) 1_545 3_777
Cu0A S00K Na0O 75.0(3) 1_545 3_767
Cu0A S00K Na0R 75.6(3) 1_545 .
Cu0A S00K Na0S 143.7(2) 1_545 1_565
Cu0A S00K Na0U 143.6(2) 1_545 1_565
Cu0A S00K Na0W 73.3(2) 1_545 .
Cu0B S00K Na0O 71.95(9) 3_777 3_767
Cu0B S00K Na0R 117.0(2) 3_777 .
Cu0B S00K Na0S 116.8(2) 3_777 1_565
Cu0B S00K Na0U 132.2(3) 3_777 1_565
Cu0B S00K Na0W 133.0(3) 3_777 .
Na0O S00K Na0R 139.8(4) 3_767 .
Na0O S00K Na0S 141.2(4) 3_767 1_565
Na0S S00K Na0R 73.03(16) 1_565 .
Na0U S00K Na0O 80.4(2) 1_565 3_767
Na0U S00K Na0R 109.3(2) 1_565 .
Na0U S00K Na0S 66.1(2) 1_565 1_565
Na0W S00K Na0O 79.8(2) . 3_767
Na0W S00K Na0R 65.9(2) . .
Na0W S00K Na0S 108.8(2) . 1_565
Na0W S00K Na0U 76.19(17) . 1_565
Cu05 S00L Na0R 70.29(18) . 1_565
Cu05 S00L Na0S 68.83(18) . 1_565
Cu05 S00L Na0T 123.93(13) . 3_767
Cu05 S00L Na0U 131.5(3) . 1_565
Cu05 S00L Na0W 133.3(3) . 1_565
Cu05 S00L Na00 110.42(15) . 1_565
Cu09 S00L Cu05 78.07(18) . .
Cu09 S00L Cu0A 106.84(14) . .
Cu09 S00L Na0R 146.4(2) . 1_565
Cu09 S00L Na0S 76.4(2) . 1_565
Cu09 S00L Na0T 69.2(3) . 3_767
Cu09 S00L Na0U 73.7(3) . 1_565
Cu09 S00L Na0W 146.5(2) . 1_565
Cu09 S00L Na00 125.6(3) . 1_565
Cu0A S00L Cu05 79.15(17) . .
Cu0A S00L Na0R 78.3(3) . 1_565
Cu0A S00L Na0S 146.5(2) . 1_565
Cu0A S00L Na0T 69.1(3) . 3_767
Cu0A S00L Na0U 146.7(2) . 1_565
Cu0A S00L Na0W 74.4(2) . 1_565
Cu0A S00L Na00 127.6(3) . 1_565
Na0R S00L Na0S 81.88(16) 1_565 1_565
Na0R S00L Na0T 139.3(4) 1_565 3_767
Na0R S00L Na00 59.5(2) 1_565 1_565
Na0S S00L Na0T 138.0(4) 1_565 3_767
Na0S S00L Na00 59.72(19) 1_565 1_565
Na0U S00L Na0R 120.2(2) 1_565 1_565
Na0U S00L Na0S 66.7(2) 1_565 1_565
Na0U S00L Na0T 80.8(3) 1_565 3_767
Na0U S00L Na0W 87.34(17) 1_565 1_565
Na0U S00L Na00 60.8(2) 1_565 1_565
Na0W S00L Na0R 67.1(2) 1_565 1_565
Na0W S00L Na0S 121.5(2) 1_565 1_565
Na0W S00L Na0T 80.9(3) 1_565 3_767
Na0W S00L Na00 61.8(2) 1_565 1_565
Na00 S00L Na0T 125.63(14) 1_565 3_767
Cu01 Na0M Cu01 106.1(2) 3_656 .
Cu01 Na0M Cu02 51.50(12) 3_656 4_556
Cu01 Na0M Na0S 148.1(2) . .
Cu01 Na0M Na0S 96.9(2) 3_656 .
Cu02 Na0M Cu01 151.96(19) 4_556 .
Cu02 Na0M Na0S 59.56(14) 4_556 .
Cu03 Na0M Cu01 74.72(13) 4_556 3_656
Cu03 Na0M Cu01 109.8(2) 4_556 .
Cu03 Na0M Cu02 52.65(12) 4_556 4_556
Cu03 Na0M Na0S 97.2(2) 4_556 .
Cu03 Na0M Na00 151.5(2) 4_556 .
S00D Na0M Cu01 93.98(18) 4_556 3_656
S00D Na0M Cu01 142.2(3) 4_556 .
S00D Na0M Cu02 44.17(14) 4_556 4_556
S00D Na0M Cu03 44.93(14) 4_556 4_556
S00D Na0M S00E 81.51(16) 4_556 3_656
S00D Na0M S00H 173.0(3) 4_556 .
S00D Na0M S00H 86.3(2) 4_556 3_656
S00D Na0M Na0S 54.4(2) 4_556 .
S00D Na0M Na00 112.3(2) 4_556 .
S00E Na0M Cu01 43.78(13) 3_656 3_656
S00E Na0M Cu01 134.6(4) 3_656 .
S00E Na0M Cu02 44.10(14) 3_656 4_556
S00E Na0M Cu03 94.87(17) 3_656 4_556
S00E Na0M Na0S 55.7(2) 3_656 .
S00E Na0M Na00 60.6(2) 3_656 .
S00F Na0M Cu01 43.92(14) . .
S00F Na0M Cu01 140.9(2) . 3_656
S00F Na0M Cu02 141.4(4) . 4_556
S00F Na0M Cu03 91.6(3) . 4_556
S00F Na0M S00D 101.7(3) . 4_556
S00F Na0M S00E 173.2(3) . 3_656
S00F Na0M S00H 100.6(2) . 3_656
S00F Na0M S00H 82.46(17) . .
S00F Na0M Na0S 121.4(3) . .
S00F Na0M Na00 112.6(2) . .
S00H Na0M Cu01 43.81(14) . .
S00H Na0M Cu01 44.54(15) 3_656 3_656
S00H Na0M Cu01 86.1(3) . 3_656
S00H Na0M Cu01 86.22(15) 3_656 .
S00H Na0M Cu02 65.96(13) 3_656 4_556
S00H Na0M Cu02 133.7(4) . 4_556
S00H Na0M Cu03 141.3(2) . 4_556
S00H Na0M Cu03 44.89(15) 3_656 4_556
S00H Na0M S00E 85.5(2) 3_656 3_656
S00H Na0M S00E 93.8(3) . 3_656
S00H Na0M S00H 98.5(2) 3_656 .
S00H Na0M Na0S 125.5(2) 3_656 .
S00H Na0M Na0S 118.6(3) . .
S00H Na0M Na00 136.4(4) 3_656 .
S00H Na0M Na00 60.7(2) . .
Na00 Na0M Cu01 93.5(3) . 3_656
Na00 Na0M Cu01 98.3(2) . .
Na00 Na0M Cu02 99.6(2) . 4_556
Na00 Na0M Na0S 57.9(2) . .
O010 Na0M Cu01 104.3(3) . .
O010 Na0M Cu01 130.0(4) . 3_656
O010 Na0M Cu02 103.5(3) . 4_556
O010 Na0M Cu03 128.6(4) . 4_556
O010 Na0M S00D 85.1(3) . 4_556
O010 Na0M S00E 87.1(3) . 3_656
O010 Na0M S00F 87.2(3) . .
O010 Na0M S00H 169.5(3) . 3_656
O010 Na0M S00H 89.5(3) . .
O010 Na0M Na0S 44.0(3) . .
O010 Na0M Na00 43.3(3) . .
Cu01 Na0N Cu03 107.1(2) 3_656 2_655
Cu01 Na0N Na0P 140.5(4) 3_656 .
Cu03 Na0N Cu01 76.26(13) 4_566 3_656
Cu03 Na0N Cu03 109.6(2) 4_566 2_655
Cu03 Na0N Na0P 141.6(4) 4_566 .
Cu03 Na0N Na0P 57.89(13) 2_655 .
Cu04 Na0N Cu01 51.25(13) 4_556 3_656
Cu04 Na0N Cu03 52.78(12) 4_556 4_566
Cu04 Na0N Cu03 152.00(19) 4_556 2_655
Cu04 Na0N Na0P 149.9(2) 4_556 .
S00D Na0N Cu01 94.52(18) 4_566 3_656
S00D Na0N Cu03 140.9(4) 4_566 2_655
S00D Na0N Cu03 44.04(13) 4_566 4_566
S00D Na0N Cu04 44.81(14) 4_566 4_556
S00D Na0N S00E 81.93(16) 4_566 3_656
S00D Na0N Na0P 120.3(3) 4_566 .
S00D Na0N Na00 112.7(2) 4_566 .
S00E Na0N Cu01 43.78(15) 3_656 3_656
S00E Na0N Cu03 135.7(4) 3_656 2_655
S00E Na0N Cu03 95.70(18) 3_656 4_566
S00E Na0N Cu04 44.33(15) 3_656 4_556
S00E Na0N Na0P 118.6(3) 3_656 .
S00E Na0N Na00 61.2(2) 3_656 .
S00F Na0N Cu01 44.16(16) 3_656 3_656
S00F Na0N Cu01 141.0(2) 1_565 3_656
S00F Na0N Cu03 89.2(3) 1_565 4_566
S00F Na0N Cu03 44.11(15) 1_565 2_655
S00F Na0N Cu03 88.57(16) 3_656 2_655
S00F Na0N Cu03 44.95(16) 3_656 4_566
S00F Na0N Cu04 139.6(4) 1_565 4_556
S00F Na0N Cu04 63.57(13) 3_656 4_556
S00F Na0N S00D 99.7(4) 1_565 4_566
S00F Na0N S00D 84.8(2) 3_656 4_566
S00F Na0N S00E 174.3(2) 1_565 3_656
S00F Na0N S00E 84.5(2) 3_656 3_656
S00F Na0N S00F 101.1(2) 3_656 1_565
S00F Na0N S00H 83.02(17) 1_565 .
S00F Na0N S00H 99.8(3) 3_656 .
S00F Na0N Na0P 55.9(2) 1_565 .
S00F Na0N Na0P 146.5(2) 3_656 .
S00F Na0N Na00 113.2(2) 1_565 .
S00F Na0N Na00 137.0(4) 3_656 .
S00H Na0N Cu01 86.4(3) . 3_656
S00H Na0N Cu03 141.6(2) . 4_566
S00H Na0N Cu03 43.46(14) . 2_655
S00H Na0N Cu04 134.4(4) . 4_556
S00H Na0N S00D 174.2(3) . 4_566
S00H Na0N S00E 94.9(4) . 3_656
S00H Na0N Na0P 57.1(2) . .
S00H Na0N Na00 61.5(2) . .
Na00 Na0N Cu01 93.9(3) . 3_656
Na00 Na0N Cu03 98.2(2) . 2_655
Na00 Na0N Cu03 152.1(2) . 4_566
Na00 Na0N Cu04 100.7(3) . 4_556
Na00 Na0N Na0P 57.4(2) . .
O00Z Na0N Cu01 129.9(5) . 3_656
O00Z Na0N Cu03 127.9(5) . 4_566
O00Z Na0N Cu03 103.4(3) . 2_655
O00Z Na0N Cu04 104.5(3) . 4_556
O00Z Na0N S00D 85.5(4) . 4_566
O00Z Na0N S00E 87.1(4) . 3_656
O00Z Na0N S00F 87.6(4) . 1_565
O00Z Na0N S00F 168.0(3) . 3_656
O00Z Na0N S00H 89.5(4) . .
O00Z Na0N Na0P 45.5(3) . .
O00Z Na0N Na00 42.6(5) . .
Cu08 Na0O Cu08 178.6(6) . 2_757
Cu08 Na0O Cu0A 76.98(15) 2_757 4_576
Cu08 Na0O Cu0A 76.98(15) . 3_777
Cu08 Na0O Cu0A 103.9(2) . 4_576
Cu08 Na0O Cu0A 103.9(2) 2_757 3_777
Cu08 Na0O Cu0B 46.07(5) . 1_545
Cu08 Na0O Cu0B 133.92(5) 2_757 1_545
Cu08 Na0O Cu0B 133.92(5) . 2_747
Cu08 Na0O Cu0B 46.07(5) 2_757 2_747
Cu0A Na0O Cu0A 103.8(5) 3_777 4_576
Cu0B Na0O Cu0A 45.68(11) 1_545 3_777
Cu0B Na0O Cu0A 45.68(11) 2_747 4_576
Cu0B Na0O Cu0A 135.0(4) 1_545 4_576
Cu0B Na0O Cu0A 135.0(4) 2_747 3_777
Cu0B Na0O Cu0B 179.2(6) 2_747 1_545
S00G Na0O Cu08 44.58(14) 3_777 .
S00G Na0O Cu08 136.8(5) 4_576 .
S00G Na0O Cu08 136.8(5) 3_777 2_757
S00G Na0O Cu08 44.58(13) 4_576 2_757
S00G Na0O Cu0A 85.2(4) 4_576 3_777
S00G Na0O Cu0A 85.2(4) 3_777 4_576
S00G Na0O Cu0A 42.86(17) 4_576 4_576
S00G Na0O Cu0A 42.86(17) 3_777 3_777
S00G Na0O Cu0B 49.77(13) 3_777 1_545
S00G Na0O Cu0B 130.9(4) 4_576 1_545
S00G Na0O Cu0B 49.77(14) 4_576 2_747
S00G Na0O Cu0B 130.9(4) 3_777 2_747
S00G Na0O S00G 97.2(5) 4_576 3_777
S00G Na0O S00K 80.3(2) 4_576 4_566
S00G Na0O S00K 99.9(3) 4_576 3_767
S00G Na0O S00K 80.3(2) 3_777 3_767
S00G Na0O S00K 99.9(3) 3_777 4_566
S00J Na0O Cu08 44.21(14) 2_757 2_757
S00J Na0O Cu08 134.4(5) . 2_757
S00J Na0O Cu08 44.21(14) . .
S00J Na0O Cu08 134.4(5) 2_757 .
S00J Na0O Cu0A 136.81(9) . 4_576
S00J Na0O Cu0A 136.81(9) 2_757 3_777
S00J Na0O Cu0A 96.26(11) 2_757 4_576
S00J Na0O Cu0A 96.26(11) . 3_777
S00J Na0O Cu0B 128.7(4) . 2_747
S00J Na0O Cu0B 128.7(4) 2_757 1_545
S00J Na0O Cu0B 50.58(14) 2_757 2_747
S00J Na0O Cu0B 50.58(14) . 1_545
S00J Na0O S00G 178.5(5) 2_757 3_777
S00J Na0O S00G 84.16(9) . 3_777
S00J Na0O S00G 84.16(9) 2_757 4_576
S00J Na0O S00G 178.5(5) . 4_576
S00J Na0O S00J 94.5(5) 2_757 .
S00J Na0O S00K 81.0(2) . 3_767
S00J Na0O S00K 81.0(2) 2_757 4_566
S00J Na0O S00K 98.8(3) . 4_566
S00J Na0O S00K 98.8(3) 2_757 3_767
S00K Na0O Cu08 86.97(7) 3_767 2_757
S00K Na0O Cu08 93.03(7) 4_566 2_757
S00K Na0O Cu08 86.97(7) 4_566 .
S00K Na0O Cu08 93.03(7) 3_767 .
S00K Na0O Cu0A 42.57(16) 4_566 4_576
S00K Na0O Cu0A 42.57(15) 3_767 3_777
S00K Na0O Cu0A 137.7(5) 3_767 4_576
S00K Na0O Cu0A 137.7(5) 4_566 3_777
S00K Na0O Cu0B 46.97(7) 3_767 1_545
S00K Na0O Cu0B 133.03(7) 3_767 2_747
S00K Na0O Cu0B 133.03(7) 4_566 1_545
S00K Na0O Cu0B 46.97(7) 4_566 2_747
S00K Na0O S00K 179.7(7) 4_566 3_767
Cu02 Na0P Na0N 96.2(2) . .
Cu03 Na0P Cu02 51.35(12) 2_655 .
Cu03 Na0P Cu07 151.4(2) 2_655 4_565
Cu03 Na0P Na0N 59.67(13) 2_655 .
Cu04 Na0P Cu02 76.29(12) 1_565 .
Cu04 Na0P Cu03 53.13(12) 1_565 2_655
Cu04 Na0P Cu07 109.2(2) 1_565 4_565
Cu04 Na0P Na0N 97.2(2) 1_565 .
Cu07 Na0P Cu02 106.2(2) 4_565 .
Cu07 Na0P Na0N 148.5(2) 4_565 .
S00C Na0P Cu02 140.8(2) 4_565 .
S00C Na0P Cu03 140.1(4) 4_565 2_655
S00C Na0P Cu04 89.4(3) 4_565 1_565
S00C Na0P Cu07 44.34(14) 4_565 4_565
S00C Na0P S00F 100.4(4) 4_565 1_565
S00C Na0P S00H 174.8(2) 4_565 .
S00C Na0P S00I 84.05(15) 4_565 4_565
S00C Na0P Na0N 122.0(3) 4_565 .
S00C Na0P Na00 114.2(2) 4_565 .
S00D Na0P Cu02 44.27(16) . .
S00D Na0P Cu03 64.21(12) . 2_655
S00D Na0P Cu04 45.14(16) . 1_565
S00D Na0P Cu07 87.40(16) . 4_565
S00D Na0P S00C 100.8(2) . 4_565
S00D Na0P S00F 85.1(2) . 1_565
S00D Na0P S00H 84.2(2) . .
S00D Na0P S00I 98.5(3) . 4_565
S00D Na0P Na0N 123.88(19) . .
S00D Na0P Na00 135.9(4) . .
S00F Na0P Cu02 94.28(17) 1_565 .
S00F Na0P Cu03 44.55(14) 1_565 2_655
S00F Na0P Cu04 44.11(14) 1_565 1_565
S00F Na0P Cu07 141.4(4) 1_565 4_565
S00F Na0P S00H 81.35(15) 1_565 .
S00F Na0P Na0N 55.1(2) 1_565 .
S00F Na0P Na00 112.4(2) 1_565 .
S00H Na0P Cu02 43.38(14) . .
S00H Na0P Cu03 43.60(14) . 2_655
S00H Na0P Cu04 95.19(17) . 1_565
S00H Na0P Cu07 135.4(4) . 4_565
S00H Na0P Na0N 55.0(2) . .
S00H Na0P Na00 60.7(2) . .
S00I Na0P Cu02 84.9(3) 4_565 .
S00I Na0P Cu03 132.8(4) 4_565 2_655
S00I Na0P Cu04 141.0(2) 4_565 1_565
S00I Na0P Cu07 44.34(14) 4_565 4_565
S00I Na0P S00F 173.8(3) 4_565 1_565
S00I Na0P S00H 93.9(3) 4_565 .
S00I Na0P Na0N 118.8(3) 4_565 .
S00I Na0P Na00 61.5(2) 4_565 .
Na00 Na0P Cu02 92.8(3) . .
Na00 Na0P Cu03 99.4(2) . 2_655
Na00 Na0P Cu04 151.4(2) . 1_565
Na00 Na0P Cu07 99.1(2) . 4_565
Na00 Na0P Na0N 57.3(2) . .
O00Z Na0P Cu02 130.0(5) . .
O00Z Na0P Cu03 105.6(3) . 2_655
O00Z Na0P Cu04 129.5(5) . 1_565
O00Z Na0P Cu07 102.8(3) . 4_565
O00Z Na0P S00C 87.1(4) . 4_565
O00Z Na0P S00D 169.8(3) . .
O00Z Na0P S00F 87.2(4) . 1_565
O00Z Na0P S00H 88.0(4) . .
O00Z Na0P S00I 88.6(4) . 4_565
O00Z Na0P Na0N 45.9(3) . .
O00Z Na0P Na00 42.6(5) . .
Cu01 Na0Q Cu05 151.91(19) . 4_565
Cu01 Na0Q Na0U 148.5(2) . .
Cu02 Na0Q Cu01 51.78(12) . .
Cu02 Na0Q Cu05 106.2(2) . 4_565
Cu02 Na0Q Na0U 140.2(4) . .
Cu04 Na0Q Cu01 52.74(12) . .
Cu04 Na0Q Cu02 74.92(13) . .
Cu04 Na0Q Cu05 109.1(2) . 4_565
Cu04 Na0Q Na0U 143.4(4) . .
Cu05 Na0Q Na0U 59.33(14) 4_565 .
S00C Na0Q Cu01 140.7(4) 4 .
S00C Na0Q Cu02 141.3(2) 4 .
S00C Na0Q Cu04 91.1(3) 4 .
S00C Na0Q Cu05 44.19(14) 4 4_565
S00C Na0Q S00E 100.2(2) 4 2_655
S00C Na0Q S00F 101.4(4) 4 .
S00C Na0Q S00H 173.8(3) 4 .
S00C Na0Q S00I 83.19(16) 4 4_565
S00C Na0Q Na0U 55.6(2) 4 .
S00C Na0Q Na00 113.4(2) 4 .
S00E Na0Q Cu01 66.72(13) 2_655 .
S00E Na0Q Cu02 44.95(16) 2_655 .
S00E Na0Q Cu04 45.20(15) 2_655 .
S00E Na0Q Cu05 85.32(15) 2_655 4_565
S00E Na0Q S00F 86.3(2) 2_655 .
S00E Na0Q S00H 85.7(2) 2_655 .
S00E Na0Q S00I 98.2(3) 2_655 4_565
S00E Na0Q Na0U 144.7(2) 2_655 .
S00E Na0Q Na00 136.8(4) 2_655 .
S00F Na0Q Cu01 43.50(14) . .
S00F Na0Q Cu02 93.52(17) . .
S00F Na0Q Cu04 44.58(14) . .
S00F Na0Q Cu05 141.8(4) . 4_565
S00F Na0Q S00H 80.58(15) . .
S00F Na0Q Na0U 121.1(3) . .
S00F Na0Q Na00 111.3(2) . .
S00H Na0Q Cu01 43.51(14) . .
S00H Na0Q Cu02 43.68(14) . .
S00H Na0Q Cu04 94.36(17) . .
S00H Na0Q Cu05 135.6(4) . 4_565
S00H Na0Q Na0U 118.3(3) . .
S00H Na0Q Na00 60.6(2) . .
S00I Na0Q Cu01 133.8(4) 4_565 .
S00I Na0Q Cu02 86.0(3) 4_565 .
S00I Na0Q Cu04 141.4(2) 4_565 .
S00I Na0Q Cu05 44.54(14) 4_565 4_565
S00I Na0Q S00F 173.0(3) 4_565 .
S00I Na0Q S00H 94.3(3) 4_565 .
S00I Na0Q Na0U 57.2(2) 4_565 .
S00I Na0Q Na00 61.7(2) 4_565 .
Na00 Na0Q Cu01 98.7(2) . .
Na00 Na0Q Cu02 93.4(3) . .
Na00 Na0Q Cu04 150.5(2) . .
Na00 Na0Q Cu05 100.0(2) . 4_565
Na00 Na0Q Na0U 57.8(2) . .
O010 Na0Q Cu01 104.0(3) . .
O010 Na0Q Cu02 131.0(4) . .
O010 Na0Q Cu04 128.2(4) . .
O010 Na0Q Cu05 104.1(3) . 4_565
O010 Na0Q S00C 86.0(3) . 4
O010 Na0Q S00E 170.5(3) . 2_655
O010 Na0Q S00F 85.5(3) . .
O010 Na0Q S00H 88.3(3) . .
O010 Na0Q S00I 89.5(3) . 4_565
O010 Na0Q Na0U 44.8(3) . .
O010 Na0Q Na00 43.7(3) . .
Cu04 Na0R Na0N 56.45(13) 4_556 .
Cu04 Na0R Na0W 147.0(2) 4_556 .
Cu05 Na0R Cu04 107.8(3) 1_545 4_556
Cu05 Na0R Na0N 139.2(4) 1_545 .
Cu05 Na0R Na0W 96.9(2) 1_545 .
Cu07 Na0R Cu04 108.4(2) . 4_556
Cu07 Na0R Cu05 78.31(13) . 1_545
Cu07 Na0R S00K 43.62(15) . .
Cu07 Na0R Na0N 140.4(4) . .
Cu07 Na0R Na0W 97.6(2) . .
Cu07 Na0R Na00 154.4(2) . .
S00C Na0R Cu04 87.80(16) . 4_556
S00C Na0R Cu05 45.68(17) . 1_545
S00C Na0R Cu07 45.78(17) . .
S00C Na0R S00D 100.3(3) . 4_566
S00C Na0R S00E 99.0(3) . 3_656
S00C Na0R S00K 83.4(2) . .
S00C Na0R S00L 85.6(2) . 1_545
S00C Na0R Na0N 144.2(2) . .
S00C Na0R Na0W 125.2(2) . .
S00C Na0R Na00 137.5(5) . .
S00D Na0R Cu04 43.34(14) 4_566 4_556
S00D Na0R Cu05 141.6(2) 4_566 1_545
S00D Na0R Cu07 88.0(3) 4_566 .
S00D Na0R S00E 81.91(16) 4_566 3_656
S00D Na0R S00K 103.2(4) 4_566 .
S00D Na0R S00L 174.1(2) 4_566 1_545
S00D Na0R Na0N 55.2(2) 4_566 .
S00D Na0R Na0W 120.5(3) 4_566 .
S00D Na0R Na00 112.1(2) 4_566 .
S00E Na0R Cu04 43.00(14) 3_656 4_556
S00E Na0R Cu05 86.5(3) 3_656 1_545
S00E Na0R Cu07 140.8(2) 3_656 .
S00E Na0R S00K 174.0(4) 3_656 .
S00E Na0R S00L 96.9(4) 3_656 1_545
S00E Na0R Na0N 55.8(2) 3_656 .
S00E Na0R Na0W 120.1(3) 3_656 .
S00E Na0R Na00 61.1(2) 3_656 .
S00K Na0R Cu04 142.9(4) . 4_556
S00K Na0R Cu05 91.30(17) . 1_545
S00K Na0R Na0N 124.5(3) . .
S00K Na0R Na0W 54.6(2) . .
S00L Na0R Cu04 137.5(4) 1_545 4_556
S00L Na0R Cu05 43.71(15) 1_545 1_545
S00L Na0R Cu07 96.45(18) 1_545 .
S00L Na0R S00K 77.68(16) 1_545 .
S00L Na0R Na0N 119.4(3) 1_545 .
S00L Na0R Na0W 55.1(2) 1_545 .
S00L Na0R Na00 62.6(2) 1_545 .
Na0W Na0R Na0N 90.51(19) . .
Na00 Na0R Cu04 97.2(2) . 4_556
Na00 Na0R Cu05 93.4(3) . 1_545
Na00 Na0R S00K 113.5(2) . .
Na00 Na0R Na0N 56.9(2) . .
Na00 Na0R Na0W 59.0(2) . .
O00Z Na0R Cu04 101.9(3) . 4_556
O00Z Na0R Cu05 129.7(6) . 1_545
O00Z Na0R Cu07 128.7(6) . .
O00Z Na0R S00C 170.3(3) . .
O00Z Na0R S00D 86.6(4) . 4_566
O00Z Na0R S00E 88.6(4) . 3_656
O00Z Na0R S00K 88.5(4) . .
O00Z Na0R S00L 87.5(4) . 1_545
O00Z Na0R Na0N 45.4(3) . .
O00Z Na0R Na0W 45.1(3) . .
O00Z Na0R Na00 42.5(5) . .
Cu02 Na0S Na0M 57.68(13) 4_556 .
Cu02 Na0S Na0U 147.5(2) 4_556 .
Cu05 Na0S Cu02 107.2(2) 1_545 4_556
Cu05 Na0S Na0M 139.2(4) 1_545 .
Cu05 Na0S Na0U 95.4(2) 1_545 .
Cu05 Na0S Na00 92.6(3) 1_545 .
Cu07 Na0S Cu02 108.9(2) 1_545 4_556
Cu07 Na0S Cu05 76.86(13) 1_545 1_545
Cu07 Na0S S00K 44.11(13) 1_545 1_545
Cu07 Na0S S00L 95.91(18) 1_545 1_545
Cu07 Na0S Na0M 142.1(4) 1_545 .
Cu07 Na0S Na0U 98.7(2) 1_545 .
Cu07 Na0S Na00 153.2(2) 1_545 .
S00D Na0S Cu02 43.62(14) 4_556 4_556
S00D Na0S Cu05 142.1(2) 4_556 1_545
S00D Na0S Cu07 90.1(3) 4_556 1_545
S00D Na0S S00E 82.03(16) 4_556 3_656
S00D Na0S S00K 105.0(4) 4_556 1_545
S00D Na0S S00L 173.2(3) 4_556 1_545
S00D Na0S Na0M 54.9(2) 4_556 .
S00D Na0S Na0U 121.9(3) 4_556 .
S00D Na0S Na00 112.1(2) 4_556 .
S00E Na0S Cu02 43.59(14) 3_656 4_556
S00E Na0S Cu05 86.3(3) 3_656 1_545
S00E Na0S Cu07 141.2(2) 3_656 1_545
S00E Na0S S00K 172.0(4) 3_656 1_545
S00E Na0S S00L 95.1(3) 3_656 1_545
S00E Na0S Na0M 56.1(2) 3_656 .
S00E Na0S Na0U 117.7(3) 3_656 .
S00E Na0S Na00 60.5(2) 3_656 .
S00I Na0S Cu02 85.17(16) 1_545 4_556
S00I Na0S Cu05 46.18(17) 1_545 1_545
S00I Na0S Cu07 46.40(16) 1_545 1_545
S00I Na0S S00D 99.8(2) 1_545 4_556
S00I Na0S S00E 97.4(3) 1_545 3_656
S00I Na0S S00K 85.2(2) 1_545 1_545
S00I Na0S S00L 86.6(2) 1_545 1_545
S00I Na0S Na0M 142.8(2) 1_545 .
S00I Na0S Na0U 127.1(2) 1_545 .
S00I Na0S Na00 136.4(4) 1_545 .
S00K Na0S Cu02 144.4(4) 1_545 4_556
S00K Na0S Cu05 90.21(17) 1_545 1_545
S00K Na0S S00L 77.52(16) 1_545 1_545
S00K Na0S Na0M 124.8(3) 1_545 .
S00K Na0S Na0U 55.4(2) 1_545 .
S00K Na0S Na00 112.6(2) 1_545 .
S00L Na0S Cu02 135.9(4) 1_545 4_556
S00L Na0S Cu05 43.19(14) 1_545 1_545
S00L Na0S Na0M 118.4(3) 1_545 .
S00L Na0S Na0U 54.1(2) 1_545 .
S00L Na0S Na00 61.2(2) 1_545 .
Na0U Na0S Na0M 89.94(19) . .
Na00 Na0S Cu02 97.8(2) . 4_556
Na00 Na0S Na0M 57.2(2) . .
Na00 Na0S Na0U 57.2(2) . .
O010 Na0S Cu02 103.2(3) . 4_556
O010 Na0S Cu05 129.1(4) . 1_545
O010 Na0S Cu07 129.1(4) . 1_545
O010 Na0S S00D 86.7(3) . 4_556
O010 Na0S S00E 88.6(3) . 3_656
O010 Na0S S00I 171.6(3) . 1_545
O010 Na0S S00K 88.1(3) . 1_545
O010 Na0S S00L 87.1(3) . 1_545
O010 Na0S Na0M 45.5(3) . .
O010 Na0S Na0U 44.6(3) . .
O010 Na0S Na00 43.0(3) . .
Cu06 Na0T Cu06 179.2(6) 1_545 2_747
Cu09 Na0T Cu06 78.87(15) 3_767 1_545
Cu09 Na0T Cu06 101.6(2) 3_767 2_747
Cu09 Na0T Cu06 101.6(2) 4_566 1_545
Cu09 Na0T Cu06 78.87(15) 4_566 2_747
Cu09 Na0T Cu09 110.5(5) 3_767 4_566
Cu09 Na0T S00L 139.0(5) 4_566 3_767
Cu09 Na0T S00L 41.42(13) 3_767 3_767
Cu09 Na0T S00L 139.0(5) 3_767 4_566
Cu09 Na0T S00L 41.42(13) 4_566 4_566
Cu0A Na0T Cu06 77.50(15) 3_767 1_545
Cu0A Na0T Cu06 102.0(2) 4_566 1_545
Cu0A Na0T Cu06 77.50(15) 4_566 2_747
Cu0A Na0T Cu06 102.0(2) 3_767 2_747
Cu0A Na0T Cu09 179.09(11) 4_566 3_767
Cu0A Na0T Cu09 69.37(5) 3_767 3_767
Cu0A Na0T Cu09 179.09(11) 3_767 4_566
Cu0A Na0T Cu09 69.37(5) 4_566 4_566
Cu0A Na0T Cu0A 110.8(5) 4_566 3_767
Cu0A Na0T S00L 41.51(13) 4_566 4_566
Cu0A Na0T S00L 138.1(5) 3_767 4_566
Cu0A Na0T S00L 41.51(13) 3_767 3_767
Cu0A Na0T S00L 138.1(5) 4_566 3_767
S00G Na0T Cu06 44.25(13) 4_566 2_747
S00G Na0T Cu06 44.25(13) 3_767 1_545
S00G Na0T Cu06 135.0(5) 3_767 2_747
S00G Na0T Cu06 135.0(5) 4_566 1_545
S00G Na0T Cu09 92.72(11) 4_566 4_566
S00G Na0T Cu09 134.92(10) 4_566 3_767
S00G Na0T Cu09 134.92(10) 3_767 4_566
S00G Na0T Cu09 92.72(11) 3_767 3_767
S00G Na0T Cu0A 44.33(17) 3_767 3_767
S00G Na0T Cu0A 88.0(4) 4_566 3_767
S00G Na0T Cu0A 88.0(4) 3_767 4_566
S00G Na0T Cu0A 44.33(17) 4_566 4_566
S00G Na0T S00G 97.2(5) 3_767 4_566
S00G Na0T S00L 96.2(3) 3_767 4_566
S00G Na0T S00L 83.5(2) 3_767 3_767
S00G Na0T S00L 83.5(2) 4_566 4_566
S00G Na0T S00L 96.2(2) 4_566 3_767
S00J Na0T Cu06 135.5(5) . 2_747
S00J Na0T Cu06 45.21(14) . 1_545
S00J Na0T Cu06 45.21(14) 2_757 2_747
S00J Na0T Cu06 135.5(5) 2_757 1_545
S00J Na0T Cu09 86.4(4) . 4_566
S00J Na0T Cu09 45.64(18) 2_757 4_566
S00J Na0T Cu09 86.4(4) 2_757 3_767
S00J Na0T Cu09 45.65(18) . 3_767
S00J Na0T Cu0A 92.95(11) 2_757 4_566
S00J Na0T Cu0A 92.95(11) . 3_767
S00J Na0T Cu0A 135.10(11) . 4_566
S00J Na0T Cu0A 135.10(11) 2_757 3_767
S00J Na0T S00G 83.36(9) . 3_767
S00J Na0T S00G 179.1(4) . 4_566
S00J Na0T S00G 83.36(9) 2_757 4_566
S00J Na0T S00G 179.1(4) 2_757 3_767
S00J Na0T S00J 96.1(5) 2_757 .
S00J Na0T S00L 95.8(2) 2_757 3_767
S00J Na0T S00L 95.8(2) . 4_566
S00J Na0T S00L 84.5(2) 2_757 4_566
S00J Na0T S00L 84.5(2) . 3_767
S00L Na0T Cu06 80.10(7) 3_767 2_747
S00L Na0T Cu06 99.90(7) 4_566 2_747
S00L Na0T Cu06 80.10(7) 4_566 1_545
S00L Na0T Cu06 99.90(7) 3_767 1_545
S00L Na0T S00L 179.6(6) 4_566 3_767
Cu05 Na0U Na0Q 59.46(14) 4_565 .
Cu06 Na0U Cu05 50.37(13) 4_565 4_565
Cu06 Na0U Na0Q 94.5(3) 4_565 .
Cu08 Na0U Cu05 50.92(12) 4 4_565
Cu08 Na0U Cu06 75.49(14) 4 4_565
Cu08 Na0U Cu09 108.5(2) 4 1_545
Cu08 Na0U Na0Q 95.2(2) 4 .
Cu09 Na0U Cu05 146.92(19) 1_545 4_565
Cu09 Na0U Cu06 103.6(2) 1_545 4_565
Cu09 Na0U Na0Q 153.0(2) 1_545 .
S00C Na0U Cu05 44.01(14) 4 4_565
S00C Na0U Cu06 93.19(19) 4 4_565
S00C Na0U Cu08 43.24(14) 4 4
S00C Na0U Cu09 142.1(4) 4 1_545
S00C Na0U S00I 80.75(17) 4 4_565
S00C Na0U S00J 84.1(2) 4 4
S00C Na0U S00K 102.5(4) 4 1_545
S00C Na0U S00L 174.8(4) 4 1_545
S00C Na0U Na0Q 54.3(2) 4 .
S00C Na0U Na00 111.7(2) 4 .
S00I Na0U Cu05 44.07(15) 4_565 4_565
S00I Na0U Cu06 42.44(15) 4_565 4_565
S00I Na0U Cu08 93.67(19) 4_565 4
S00I Na0U Cu09 133.5(4) 4_565 1_545
S00I Na0U S00J 84.1(2) 4_565 4
S00I Na0U S00K 176.5(4) 4_565 1_545
S00I Na0U Na0Q 54.4(2) 4_565 .
S00I Na0U Na00 60.5(2) 4_565 .
S00J Na0U Cu05 62.89(13) 4 4_565
S00J Na0U Cu06 45.07(16) 4 4_565
S00J Na0U Cu08 44.54(16) 4 4
S00J Na0U Cu09 84.31(15) 4 1_545
S00J Na0U Na0Q 122.3(2) 4 .
S00J Na0U Na00 136.5(4) 4 .
S00K Na0U Cu05 139.5(4) 1_545 4_565
S00K Na0U Cu06 137.86(19) 1_545 4_565
S00K Na0U Cu08 89.7(3) 1_545 4
S00K Na0U Cu09 43.86(15) 1_545 1_545
S00K Na0U S00J 97.5(2) 1_545 4
S00K Na0U Na0Q 126.5(3) 1_545 .
S00K Na0U Na00 116.6(2) 1_545 .
S00L Na0U Cu05 133.1(4) 1_545 4_565
S00L Na0U Cu06 85.1(3) 1_545 4_565
S00L Na0U Cu08 140.4(2) 1_545 4
S00L Na0U Cu09 43.12(14) 1_545 1_545
S00L Na0U S00I 94.7(4) 1_545 4_565
S00L Na0U S00J 98.1(3) 1_545 4
S00L Na0U S00K 81.93(18) 1_545 1_545
S00L Na0U Na0Q 120.8(3) 1_545 .
S00L Na0U Na00 63.5(2) 1_545 .
Na00 Na0U Cu05 99.8(3) . 4_565
Na00 Na0U Cu06 92.3(3) . 4_565
Na00 Na0U Cu08 149.5(2) . 4
Na00 Na0U Cu09 101.5(3) . 1_545
Na00 Na0U Na0Q 57.3(2) . .
O010 Na0U Cu05 105.7(3) . 4_565
O010 Na0U Cu06 129.9(5) . 4_565
O010 Na0U Cu08 127.7(4) . 4
O010 Na0U Cu09 107.2(3) . 1_545
O010 Na0U S00C 86.1(3) . 4
O010 Na0U S00I 88.4(3) . 4_565
O010 Na0U S00J 168.5(4) . 4
O010 Na0U S00K 90.5(4) . 1_545
O010 Na0U S00L 91.2(4) . 1_545
O010 Na0U Na0Q 46.3(3) . .
O010 Na0U Na00 43.5(3) . .
Cu05 Cu0V Cu08 58.0(2) 1_545 .
Cu06 Cu0V Cu05 161.0(5) 3_767 1_545
Cu06 Cu0V Cu05 59.7(2) 1_545 1_545
Cu06 Cu0V Cu06 137.9(5) 3_767 1_545
Cu06 Cu0V Cu08 120.4(3) 3_767 .
Cu06 Cu0V Cu08 88.2(3) 1_545 .
Cu06 Cu0V Cu09 110.3(4) 3_767 1_545
Cu06 Cu0V Cu0A 99.7(3) 3_767 1_545
Cu06 Cu0V Cu0A 122.0(4) 1_545 1_545
Cu06 Cu0V Cu0B 66.1(2) 3_767 1_545
Cu06 Cu0V S00G 168.2(4) 1_545 1_545
Cu06 Cu0V S00G 52.8(2) 3_767 1_545
Cu06 Cu0V S00J 57.9(2) 3_767 3_757
Cu09 Cu0V Cu05 64.7(3) 1_545 1_545
Cu09 Cu0V Cu06 70.4(2) 1_545 1_545
Cu09 Cu0V Cu08 121.9(4) 1_545 .
Cu09 Cu0V Cu0A 85.5(4) 1_545 1_545
Cu09 Cu0V Cu0B 162.1(5) 1_545 1_545
Cu09 Cu0V S00G 113.1(4) 1_545 1_545
Cu0A Cu0V Cu05 62.2(2) 1_545 1_545
Cu0A Cu0V Cu08 61.0(2) 1_545 .
Cu0B Cu0V Cu05 112.5(3) 1_545 1_545
Cu0B Cu0V Cu06 124.8(4) 1_545 1_545
Cu0B Cu0V Cu08 55.3(2) 1_545 .
Cu0B Cu0V Cu0A 78.1(3) 1_545 1_545
Cu0B Cu0V S00G 50.0(2) 1_545 1_545
S00G Cu0V Cu05 110.7(4) 1_545 1_545
S00G Cu0V Cu08 80.4(3) 1_545 .
S00G Cu0V Cu0A 49.0(2) 1_545 1_545
S00J Cu0V Cu05 81.6(3) . 1_545
S00J Cu0V Cu05 121.4(4) 3_757 1_545
S00J Cu0V Cu06 96.6(3) 3_757 1_545
S00J Cu0V Cu06 57.7(3) . 1_545
S00J Cu0V Cu06 113.2(5) . 3_767
S00J Cu0V Cu08 53.1(3) . .
S00J Cu0V Cu08 173.8(5) 3_757 .
S00J Cu0V Cu09 127.4(4) . 1_545
S00J Cu0V Cu09 56.7(2) 3_757 1_545
S00J Cu0V Cu0A 114.0(4) . 1_545
S00J Cu0V Cu0A 113.0(4) 3_757 1_545
S00J Cu0V Cu0B 123.8(4) 3_757 1_545
S00J Cu0V Cu0B 67.1(3) . 1_545
S00J Cu0V S00G 94.5(3) 3_757 1_545
S00J Cu0V S00G 116.2(4) . 1_545
S00J Cu0V S00J 133.0(5) . 3_757
Cu0V Cu0V Cu05 121.3(7) 3_757 1_545
Cu0V Cu0V Cu06 75.6(6) 3_757 3_767
Cu0V Cu0V Cu06 62.3(5) 3_757 1_545
Cu0V Cu0V Cu08 128.5(8) 3_757 .
Cu0V Cu0V Cu09 88.5(6) 3_757 1_545
Cu0V Cu0V Cu0A 170.5(8) 3_757 1_545
Cu0V Cu0V Cu0B 106.7(8) 3_757 1_545
Cu0V Cu0V S00G 127.9(7) 3_757 1_545
Cu0V Cu0V S00J 57.6(5) 3_757 3_757
Cu0V Cu0V S00J 75.4(7) 3_757 .
Cu0X Cu0V Cu05 121.3(7) . 1_545
Cu0X Cu0V Cu06 75.6(6) . 3_767
Cu0X Cu0V Cu06 62.3(5) . 1_545
Cu0X Cu0V Cu08 128.5(8) . .
Cu0X Cu0V Cu09 88.5(6) . 1_545
Cu0X Cu0V Cu0A 170.5(8) . 1_545
Cu0X Cu0V Cu0B 106.7(8) . 1_545
Cu0X Cu0V S00G 127.9(7) . 1_545
Cu0X Cu0V S00J 75.4(7) . .
Cu0X Cu0V S00J 57.6(5) . 3_757
Cu0X Cu0V Cu0V 0.002(4) . 3_757
Cu06 Na0W Cu07 50.32(13) 4_565 4_565
Cu06 Na0W Cu0A 103.3(2) 4_565 1_545
Cu06 Na0W Na0R 138.5(4) 4_565 .
Cu07 Na0W Cu0A 147.9(2) 4_565 1_545
Cu07 Na0W Na0R 148.1(2) 4_565 .
Cu08 Na0W Cu06 75.80(14) 4_565 4_565
Cu08 Na0W Cu07 52.21(12) 4_565 4_565
Cu08 Na0W Cu0A 109.4(2) 4_565 1_545
Cu08 Na0W Na0R 145.0(4) 4_565 .
Cu08 Na0W Na00 149.0(2) 4_565 .
Cu0A Na0W Na0R 62.98(15) 1_545 .
S00C Na0W Cu06 93.14(19) 4_565 4_565
S00C Na0W Cu07 44.33(15) 4_565 4_565
S00C Na0W Cu08 43.15(14) 4_565 4_565
S00C Na0W Cu0A 143.3(4) 4_565 1_545
S00C Na0W S00G 83.7(2) 4_565 2_746
S00C Na0W S00I 81.41(17) 4_565 4_565
S00C Na0W S00K 103.3(4) 4_565 .
S00C Na0W S00L 173.8(3) 4_565 1_545
S00C Na0W Na0R 121.8(3) 4_565 .
S00C Na0W Na00 111.4(2) 4_565 .
S00G Na0W Cu06 44.19(16) 2_746 4_565
S00G Na0W Cu07 62.83(13) 2_746 4_565
S00G Na0W Cu08 44.79(15) 2_746 4_565
S00G Na0W Cu0A 85.64(16) 2_746 1_545
S00G Na0W S00I 82.9(2) 2_746 4_565
S00G Na0W Na0R 148.6(2) 2_746 .
S00G Na0W Na00 134.8(4) 2_746 .
S00I Na0W Cu06 42.06(14) 4_565 4_565
S00I Na0W Cu07 43.64(14) 4_565 4_565
S00I Na0W Cu08 94.32(18) 4_565 4_565
S00I Na0W Cu0A 131.8(4) 4_565 1_545
S00I Na0W Na0R 116.4(3) 4_565 .
S00I Na0W Na00 59.3(2) 4_565 .
S00K Na0W Cu06 138.4(2) . 4_565
S00K Na0W Cu07 141.5(4) . 4_565
S00K Na0W Cu08 90.5(3) . 4_565
S00K Na0W Cu0A 44.30(15) . 1_545
S00K Na0W S00G 99.4(2) . 2_746
S00K Na0W S00I 174.9(4) . 4_565
S00K Na0W Na0R 59.5(2) . .
S00K Na0W Na00 116.5(2) . .
S00L Na0W Cu06 85.0(3) 1_545 4_565
S00L Na0W Cu07 132.2(4) 1_545 4_565
S00L Na0W Cu08 141.2(2) 1_545 4_565
S00L Na0W Cu0A 42.85(15) 1_545 1_545
S00L Na0W S00G 98.9(3) 1_545 2_746
S00L Na0W S00I 93.3(3) 1_545 4_565
S00L Na0W S00K 81.83(18) 1_545 .
S00L Na0W Na0R 57.8(2) 1_545 .
S00L Na0W Na00 62.8(2) 1_545 .
Na00 Na0W Cu06 91.3(3) . 4_565
Na00 Na0W Cu07 97.9(2) . 4_565
Na00 Na0W Cu0A 100.9(2) . 1_545
Na00 Na0W Na0R 57.1(2) . .
O00Z Na0W Cu06 127.0(5) . 4_565
O00Z Na0W Cu07 103.9(3) . 4_565
O00Z Na0W Cu08 129.1(5) . 4_565
O00Z Na0W Cu0A 107.4(3) . 1_545
O00Z Na0W S00C 87.2(4) . 4_565
O00Z Na0W S00G 166.6(4) . 2_746
O00Z Na0W S00I 86.1(4) . 4_565
O00Z Na0W S00K 92.2(4) . .
O00Z Na0W S00L 89.3(4) . 1_545
O00Z Na0W Na0R 44.5(3) . .
O00Z Na0W Na00 41.4(5) . .
Cu06 Cu0X Cu06 180.0 3_767 1_545
Cu06 Cu0X Cu09 107.47(7) 1_545 3_767
Cu06 Cu0X Cu09 72.53(7) 3_767 3_767
Cu06 Cu0X Cu09 107.47(7) 3_767 1_545
Cu06 Cu0X Cu09 72.53(7) 1_545 1_545
Cu09 Cu0X Cu09 180.0 1_545 3_767
S00J Cu0X Cu06 63.24(16) 3_757 3_767
S00J Cu0X Cu06 63.24(16) . 1_545
S00J Cu0X Cu06 116.76(16) 3_757 1_545
S00J Cu0X Cu06 116.76(16) . 3_767
S00J Cu0X Cu09 122.04(10) . 1_545
S00J Cu0X Cu09 57.96(10) 3_757 1_545
S00J Cu0X Cu09 122.04(10) 3_757 3_767
S00J Cu0X Cu09 57.96(10) . 3_767
S00J Cu0X S00J 180.0 3_757 .
Cu0V Cu0X Cu06 82.4(6) . 3_767
Cu0V Cu0X Cu06 82.4(6) 3_757 1_545
Cu0V Cu0X Cu06 97.6(6) 3_757 3_767
Cu0V Cu0X Cu06 97.6(6) . 1_545
Cu0V Cu0X Cu09 108.9(6) . 3_767
Cu0V Cu0X Cu09 71.1(6) . 1_545
Cu0V Cu0X Cu09 71.1(6) 3_757 3_767
Cu0V Cu0X Cu09 108.9(6) 3_757 1_545
Cu0V Cu0X S00J 100.6(6) 3_757 .
Cu0V Cu0X S00J 100.6(6) . 3_757
Cu0V Cu0X S00J 79.4(6) 3_757 3_757
Cu0V Cu0X S00J 79.4(6) . .
Cu0V Cu0X Cu0V 180.0 3_757 .
S00E Na00 Na0M 57.85(18) 3_656 .
S00E Na00 Na0Q 123.4(3) 3_656 .
S00E Na00 Na0R 57.6(2) 3_656 .
S00E Na00 Na0S 57.32(19) 3_656 .
S00E Na00 Na0U 121.9(3) 3_656 .
S00H Na00 S00E 90.02(15) . 3_656
S00H Na00 Na0M 57.42(19) . .
S00H Na00 Na0P 58.54(19) . .
S00H Na00 Na0Q 58.58(19) . .
S00H Na00 Na0R 122.9(3) . .
S00H Na00 Na0S 122.4(3) . .
S00H Na00 Na0U 123.5(3) . .
S00I Na00 S00E 179.6(3) 4_565 3_656
S00I Na00 S00H 89.73(16) 4_565 .
S00I Na00 Na0M 121.8(3) 4_565 .
S00I Na00 Na0P 56.85(19) 4_565 .
S00I Na00 Na0Q 56.21(19) 4_565 .
S00I Na00 Na0R 122.8(3) 4_565 .
S00I Na00 Na0S 122.6(3) 4_565 .
S00I Na00 Na0U 58.1(2) 4_565 .
Na0M Na00 Na0S 65.0(2) . .
Na0N Na00 S00E 57.83(19) . 3_656
Na0N Na00 S00H 57.03(19) . .
Na0N Na00 S00I 122.2(3) . 4_565
Na0N Na00 Na0M 81.18(18) . .
Na0N Na00 Na0P 65.4(2) . .
Na0N Na00 Na0Q 115.6(2) . .
Na0N Na00 Na0R 65.9(2) . .
Na0N Na00 Na0S 115.1(2) . .
Na0N Na00 Na0U 179.5(3) . .
Na0P Na00 S00E 123.2(3) . 3_656
Na0P Na00 Na0M 116.0(2) . .
Na0P Na00 Na0Q 81.55(19) . .
Na0P Na00 Na0R 98.9(3) . .
Na0P Na00 Na0S 179.1(2) . .
Na0P Na00 Na0U 114.9(2) . .
Na0Q Na00 Na0M 65.6(2) . .
Na0Q Na00 Na0R 178.4(2) . .
Na0Q Na00 Na0S 98.8(3) . .
Na0Q Na00 Na0U 64.9(2) . .
Na0R Na00 Na0M 115.4(2) . .
Na0R Na00 Na0S 80.73(19) . .
Na0R Na00 Na0U 113.6(2) . .
Na0U Na00 Na0M 99.0(3) . .
Na0U Na00 Na0S 64.6(2) . .
O00Z Na00 S00E 90.0(4) . 3_656
O00Z Na00 S00H 91.7(4) . .
O00Z Na00 S00I 90.3(4) . 4_565
O00Z Na00 Na0M 132.0(4) . .
O00Z Na00 Na0N 50.8(4) . .
O00Z Na00 Na0P 50.3(4) . .
O00Z Na00 Na0Q 131.8(4) . .
O00Z Na00 Na0R 48.6(4) . .
O00Z Na00 Na0S 129.3(4) . .
O00Z Na00 Na0U 129.0(4) . .
O00Z Na00 O010 176.6(4) . .
O010 Na00 S00E 89.6(4) . 3_656
O010 Na00 S00H 91.7(4) . .
O010 Na00 S00I 90.2(4) . 4_565
O010 Na00 Na0M 50.1(3) . .
O010 Na00 Na0N 131.3(4) . .
O010 Na00 Na0P 132.3(4) . .
O010 Na00 Na0Q 50.8(4) . .
O010 Na00 Na0R 128.7(4) . .
O010 Na00 Na0S 48.0(3) . .
O010 Na00 Na0U 48.9(3) . .
Na0P O00Z Na0N 88.6(4) . .
Na0R O00Z Na0N 90.9(4) . .
Na0R O00Z Na0P 176.1(10) . .
Na0R O00Z Na0W 90.4(4) . .
Na0W O00Z Na0N 176.9(9) . .
Na0W O00Z Na0P 90.0(4) . .
Na00 O00Z Na0N 86.6(6) . .
Na00 O00Z Na0P 87.1(6) . .
Na00 O00Z Na0R 89.0(6) . .
Na00 O00Z Na0W 90.6(6) . .
Na0M O010 Na0Q 88.9(4) . .
Na0S O010 Na0M 90.5(4) . .
Na0S O010 Na0Q 174.5(7) . .
Na0S O010 Na0U 91.0(4) . .
Na0U O010 Na0M 174.0(6) . .
Na0U O010 Na0Q 89.0(4) . .
Na00 O010 Na0M 86.6(5) . .
Na00 O010 Na0Q 85.5(5) . .
Na00 O010 Na0S 89.0(5) . .
Na00 O010 Na0U 87.6(5) . .

loop_
_geom_bond_atom_site_label_1
_geom_bond_atom_site_label_2
_geom_bond_distance
_geom_bond_site_symmetry_2
Cu01 Cu01 2.880(3) 2_655
Cu01 Cu02 2.782(4) 2_655
Cu01 Cu02 2.807(4) .
Cu01 Cu04 2.756(4) 2_655
Cu01 Cu04 2.833(4) .
Cu01 S00E 2.322(3) .
Cu01 S00F 2.315(7) .
Cu01 S00H 2.336(6) .
Cu01 Na0M 3.197(8) 3_656
Cu01 Na0M 3.240(6) .
Cu01 Na0N 3.209(9) 3_656
Cu01 Na0Q 3.246(5) .
Cu02 Cu02 2.907(3) 2_655
Cu02 Cu03 2.779(4) 2_655
Cu02 Cu03 2.806(4) .
Cu02 S00D 2.321(6) .
Cu02 S00E 2.342(6) 2_655
Cu02 S00H 2.316(4) .
Cu02 Na0M 3.207(6) 4
Cu02 Na0P 3.218(9) .
Cu02 Na0Q 3.180(9) .
Cu02 Na0S 3.272(6) 4
Cu03 Cu03 2.804(3) 2_655
Cu03 Cu04 2.825(4) 1_565
Cu03 Cu04 2.850(4) 2_665
Cu03 S00D 2.317(3) .
Cu03 S00F 2.346(7) 2_665
Cu03 S00H 2.317(6) 2_655
Cu03 Na0M 3.118(8) 4
Cu03 Na0N 3.192(8) 4_565
Cu03 Na0N 3.257(6) 2_655
Cu03 Na0P 3.196(5) 2_655
Cu04 Cu04 2.832(3) 2_655
Cu04 S00D 2.342(7) 1_545
Cu04 S00E 2.330(6) 2_655
Cu04 S00F 2.314(4) .
Cu04 Na0N 3.164(6) 4
Cu04 Na0P 3.176(8) 1_545
Cu04 Na0Q 3.127(8) .
Cu04 Na0R 3.314(6) 4
Cu05 Cu06 2.751(4) .
Cu05 Cu08 2.771(4) 1_565
Cu05 Cu09 2.882(4) .
Cu05 Cu0A 2.918(4) .
Cu05 S00C 2.349(6) 1_565
Cu05 S00I 2.374(6) .
Cu05 S00L 2.312(4) .
Cu05 Na0Q 3.282(5) 4_566
Cu05 Na0R 3.150(10) 1_565
Cu05 Na0S 3.150(9) 1_565
Cu05 Na0U 3.278(6) 4_566
Cu05 Cu0V 2.828(10) 1_565
Cu06 Cu07 2.710(4) .
Cu06 Cu09 3.014(3) .
Cu06 Cu0B 2.798(4) 3_777
Cu06 S00G 2.351(7) 3_777
Cu06 S00I 2.251(3) .
Cu06 S00J 2.384(7) 1_565
Cu06 Na0U 3.185(10) 4_566
Cu06 Cu0V 2.692(10) 1_565
Cu06 Cu0V 2.461(10) 3_767
Cu06 Na0W 3.186(9) 4_566
Cu06 Cu0X 2.405(2) 1_565
Cu07 Cu08 2.795(4) .
Cu07 Cu0B 2.595(3) 3_777
Cu07 S00C 2.325(7) .
Cu07 S00I 2.332(6) .
Cu07 S00K 2.316(4) .
Cu07 Na0P 3.200(5) 4_566
Cu07 Na0R 3.091(9) .
Cu07 Na0S 3.038(8) 1_565
Cu07 Na0W 3.188(6) 4_566
Cu08 Cu0A 2.895(3) 1_545
Cu08 Cu0B 2.583(3) 1_545
Cu08 Cu0B 2.772(4) 3_777
Cu08 S00C 2.256(3) .
Cu08 S00G 2.372(7) 3_777
Cu08 S00J 2.348(7) .
Cu08 Na0O 3.266(2) .
Cu08 Na0U 3.164(9) 4_556
Cu08 Cu0V 2.890(10) .
Cu08 Na0W 3.165(8) 4_566
Cu09 Cu0B 2.599(5) 3_777
Cu09 S00J 2.375(4) 3_767
Cu09 S00K 2.320(7) .
Cu09 S00L 2.264(6) .
Cu09 Na0O 3.351(11) 3_767
Cu09 Na0S 3.407(6) 1_565
Cu09 Na0T 3.198(10) 3_767
Cu09 Na0U 3.180(6) 1_565
Cu09 Cu0V 2.534(10) 1_565
Cu09 Cu0X 2.677(2) 1_565
Cu0A Cu0B 2.592(5) 3_787
Cu0A S00G 2.326(4) .
Cu0A S00K 2.342(7) 1_565
Cu0A S00L 2.268(6) .
Cu0A Na0O 3.345(11) 3_777
Cu0A Na0R 3.418(6) 1_565
Cu0A Na0T 3.197(10) 3_767
Cu0A Cu0V 2.817(12) 1_565
Cu0A Na0W 3.213(6) 1_565
Cu0B Cu0B 2.776(7) 3_787
Cu0B S00G 2.662(7) 3_787
Cu0B S00G 2.307(4) .
Cu0B S00J 2.696(7) 1_565
Cu0B S00K 2.563(4) 3_777
Cu0B Cu0V 2.663(11) 1_565
S00C Na0P 2.924(9) 4_566
S00C Na0Q 2.886(10) 4_556
S00C Na0R 2.862(6) .
S00C Na0U 2.932(10) 4_556
S00C Na0W 2.947(9) 4_566
S00D Na0M 2.927(9) 4
S00D Na0N 2.962(9) 4_565
S00D Na0P 2.887(6) .
S00D Na0R 2.970(10) 4_565
S00D Na0S 2.910(9) 4
S00E Na0M 3.015(9) 3_656
S00E Na0N 2.997(10) 3_656
S00E Na0Q 2.914(6) 2_655
S00E Na0R 2.990(10) 3_656
S00E Na0S 3.001(10) 3_656
S00E Na00 3.104(6) 3_656
S00F Na0M 2.891(9) .
S00F Na0N 2.941(10) 1_545
S00F Na0N 2.905(6) 3_656
S00F Na0P 2.967(10) 1_545
S00F Na0Q 2.962(9) .
S00G Na0O 2.935(12) 3_777
S00G Na0T 2.935(12) 3_767
S00G Cu0V 2.786(11) 1_565
S00G Na0W 3.056(6) 2_766
S00H Na0M 2.991(10) .
S00H Na0M 2.935(6) 3_656
S00H Na0N 2.956(10) .
S00H Na0P 3.029(10) .
S00H Na0Q 3.034(10) .
S00H Na00 3.097(6) .
S00I Na0P 2.949(10) 4_566
S00I Na0Q 2.922(10) 4_566
S00I Na0S 2.869(6) 1_565
S00I Na0U 3.019(11) 4_566
S00I Na0W 3.079(10) 4_566
S00I Na00 3.096(6) 4_566
S00J Na0O 2.914(13) .
S00J Na0T 2.878(13) .
S00J Na0U 3.023(6) 4_556
S00J Cu0V 2.468(11) 3_757
S00J Cu0V 2.153(11) .
S00J Cu0X 2.120(4) .
S00K Na0O 3.069(3) 3_767
S00K Na0R 3.141(10) .
S00K Na0S 3.126(9) 1_565
S00K Na0U 3.020(11) 1_565
S00K Na0W 2.972(9) .
S00L Na0R 3.056(10) 1_565
S00L Na0S 3.132(10) 1_565
S00L Na0T 3.204(3) 3_767
S00L Na0U 2.956(10) 1_565
S00L Na0W 2.964(10) 1_565
S00L Na00 3.201(6) 1_565
Na0M Na0S 3.374(7) .
Na0M Na00 3.130(10) .
Na0M O010 2.407(11) .
Na0N Na0P 3.346(7) .
Na0N Na00 3.096(10) .
Na0N O00Z 2.404(11) .
Na0P Na00 3.099(11) .
Na0P O00Z 2.388(12) .
Na0Q Na0U 3.340(8) .
Na0Q Na00 3.106(11) .
Na0Q O010 2.414(11) .
Na0R Na0W 3.327(8) .
Na0R Na00 3.108(11) .
Na0R O00Z 2.331(12) .
Na0S Na0U 3.351(8) .
Na0S Na00 3.153(11) .
Na0S O010 2.344(12) .
Na0U Na00 3.121(11) .
Na0U O010 2.352(11) .
Cu0V Cu0V 1.87(2) 3_757
Cu0V Cu0X 0.933(11) .
Na0W Na00 3.173(10) .
Na0W O00Z 2.358(11) .
Na00 O00Z 2.10(2) .
Na00 O010 2.151(14) .
